data_7112026
loop_
_publ_author_name
'Takuya Kanetomo'
'Takayuki Ishida'

_publ_section_title
;
 Preparation and characterization of [Gd(hfac)3(DTBN)(H2O)] (DTBN =
 di-t-butyl nitroxide). Ferromagnetic Gd3+-Gd3+ super-superexchange
;
_journal_name_full Chem.Commun.
_journal_page_first 2529
_journal_paper_doi 10.1039/c3cc48326f
_journal_volume 50
_journal_year 2014
_chemical_formula_moiety 'C23 H23 F18 Gd N O8'
_chemical_formula_sum 'C23 H23 F18 Gd N O8'
_chemical_formula_weight 940.66
_chemical_melting_point 344
_space_group_IT_number 2
_symmetry_cell_setting triclinic
_symmetry_Int_Tables_number 2
_symmetry_space_group_name_Hall '-P 1'
_symmetry_space_group_name_H-M 'P -1'
_atom_sites_solution_hydrogens geom
_atom_sites_solution_primary direct
_atom_sites_solution_secondary difmap
_cell_angle_alpha 107.668(8)
_cell_angle_beta 101.607(8)
_cell_angle_gamma 101.768(8)
_cell_formula_units_Z 4
_cell_length_a 9.6620(18)
_cell_length_b 17.014(4)
_cell_length_c 22.052(5)
_cell_measurement_reflns_used 28930
_cell_measurement_temperature 100
_cell_measurement_theta_max 27.48
_cell_measurement_theta_min 3.03
_cell_volume 3244.2(13)
_computing_cell_refinement PROCESS-AUTO
_computing_data_collection PROCESS-AUTO
_computing_data_reduction PROCESS-AUTO
_computing_molecular_graphics 'CrystalStructure 4.0'
_computing_publication_material 'CrystalStructure 4.0 (Rigaku, 2010)'
_computing_structure_refinement 'CRYSTALS (Carruthers, et al., 1999)'
_computing_structure_solution 'Superflip (Palatinus, et al., 2007)'
_diffrn_ambient_temperature 100
_diffrn_detector_area_resol_mean 29.412
_diffrn_measured_fraction_theta_full 0.993
_diffrn_measured_fraction_theta_max 0.993
_diffrn_measurement_device_type 'Rigaku Saturn70'
_diffrn_measurement_method \w
_diffrn_radiation_type 'Mo K\a'
_diffrn_radiation_wavelength 0.71073
_diffrn_reflns_av_R_equivalents 0.1300
_diffrn_reflns_limit_h_max 12
_diffrn_reflns_limit_h_min -12
_diffrn_reflns_limit_k_max 21
_diffrn_reflns_limit_k_min -21
_diffrn_reflns_limit_l_max 28
_diffrn_reflns_limit_l_min -28
_diffrn_reflns_number 53099
_diffrn_reflns_theta_full 27.35
_diffrn_reflns_theta_max 27.35
_diffrn_standards_number 0
_exptl_absorpt_coefficient_mu 2.198
_exptl_absorpt_correction_T_max 0.644
_exptl_absorpt_correction_T_min 0.502
_exptl_absorpt_correction_type multi-scan
_exptl_absorpt_process_details 'REQAB (Rigaku, 1998)'
_exptl_crystal_colour yellow
_exptl_crystal_density_diffrn 1.926
_exptl_crystal_density_method 'not measured'
_exptl_crystal_description prism
_exptl_crystal_F_000 1832.00
_exptl_crystal_size_max 0.24
_exptl_crystal_size_mid 0.096
_exptl_crystal_size_min 0.058
_refine_diff_density_max 3.300
_refine_diff_density_min -2.600
_refine_ls_extinction_coef 55(10)
_refine_ls_extinction_method 'Larson (1970) Crystallographic Computing eq. 22'
_refine_ls_goodness_of_fit_ref 1.045
_refine_ls_hydrogen_treatment constr
_refine_ls_number_parameters 980
_refine_ls_number_reflns 14595
_refine_ls_R_factor_gt 0.0666
_refine_ls_shift/su_max 0.000
_refine_ls_structure_factor_coef Fsqd
_refine_ls_weighting_details 'w = 1/[0.0005Fo^2^ + 1.0000\s(Fo^2^)]/(4Fo^2^)'
_refine_ls_weighting_scheme calc
_refine_ls_wR_factor_ref 0.1350
_reflns_number_gt 8692
_reflns_number_total 14598
_reflns_threshold_expression F^2^>2.0\s(F^2^)
_cod_data_source_file c3cc48326f.txt
_cod_data_source_block '[Gd(hfac)3(DTBN)(H2O)]'
_cod_original_cell_volume 3244.1(12)
_cod_database_code 7112026

loop_
_symmetry_equiv_pos_site_id
_symmetry_equiv_pos_as_xyz
1 +X,+Y,+Z
2 -X,-Y,-Z

loop_
_atom_site_label
_atom_site_type_symbol
_atom_site_fract_x
_atom_site_fract_y
_atom_site_fract_z
_atom_site_U_iso_or_equiv
_atom_site_adp_type
_atom_site_occupancy
_atom_site_symmetry_multiplicity
_atom_site_calc_flag
_atom_site_refinement_flags
Gd1 Gd 0.32389(4) 0.08432(2) 0.79718(2) 0.01706(11) Uani 1.0 2 d .
Gd2 Gd 0.51152(4) 0.39261(2) 0.71238(2) 0.01733(12) Uani 1.0 2 d .
F1 F 0.3189(5) -0.1845(3) 0.8381(3) 0.0426(15) Uani 1.0 2 d .
F2 F 0.5472(6) -0.1609(3) 0.8428(3) 0.0428(17) Uani 1.0 2 d .
F3 F 0.4825(5) -0.1342(3) 0.9323(3) 0.0355(15) Uani 1.0 2 d .
F4 F 0.8490(5) 0.1976(3) 0.9525(2) 0.0293(13) Uani 1.0 2 d .
F5 F 0.7948(5) 0.1503(3) 1.0275(2) 0.0285(13) Uani 1.0 2 d .
F6 F 0.7088(5) 0.2506(3) 1.0088(3) 0.0345(14) Uani 1.0 2 d .
F7 F -0.0723(5) 0.0364(3) 0.5555(3) 0.0410(15) Uani 1.0 2 d .
F8 F 0.1082(5) 0.1449(4) 0.5740(3) 0.0459(17) Uani 1.0 2 d .
F9 F -0.0228(5) 0.1492(3) 0.6419(3) 0.0415(16) Uani 1.0 2 d .
F10 F 0.1923(8) -0.1691(5) 0.5392(4) 0.115(3) Uani 1.0 2 d .
F11 F 0.4117(7) -0.1220(4) 0.5894(4) 0.096(3) Uani 1.0 2 d .
F12 F 0.2665(12) -0.1915(5) 0.6228(4) 0.150(5) Uani 1.0 2 d .
F13 F -0.0045(5) 0.0650(3) 0.9543(3) 0.0436(17) Uani 1.0 2 d .
F14 F 0.1554(7) 0.1623(3) 1.0397(3) 0.0562(19) Uani 1.0 2 d .
F15 F 0.2011(5) 0.0437(3) 0.9940(3) 0.0381(16) Uani 1.0 2 d .
F16 F 0.2095(6) 0.3903(3) 0.9560(3) 0.0511(18) Uani 1.0 2 d .
F17 F 0.3758(9) 0.3965(4) 0.9074(4) 0.099(3) Uani 1.0 2 d .
F18 F 0.1534(10) 0.3510(4) 0.8514(3) 0.120(3) Uani 1.0 2 d .
F19 F 0.8084(9) 0.3023(4) 0.8801(4) 0.097(3) Uani 1.0 2 d .
F20 F 0.8748(7) 0.4194(4) 0.9628(3) 0.0707(19) Uani 1.0 2 d .
F21 F 0.6488(7) 0.3454(5) 0.9240(4) 0.100(3) Uani 1.0 2 d .
F22 F 0.8071(6) 0.6891(3) 0.8437(3) 0.0547(17) Uani 1.0 2 d .
F23 F 0.9887(6) 0.6471(3) 0.8207(4) 0.073(2) Uani 1.0 2 d .
F24 F 0.9634(6) 0.6737(3) 0.9188(3) 0.0595(18) Uani 1.0 2 d .
F25 F 0.5271(13) 0.0842(7) 0.6352(6) 0.062(5) Uani 0.601(13) 2 d .
F26 F 0.4436(13) 0.0524(6) 0.5353(6) 0.087(5) Uani 0.601(13) 2 d .
F27 F 0.6688(13) 0.1339(8) 0.5865(9) 0.104(7) Uani 0.601(13) 2 d .
F28 F 0.1307(7) 0.2070(5) 0.4613(4) 0.114(3) Uani 1.0 2 d .
F29 F 0.3205(6) 0.2689(4) 0.4422(3) 0.069(2) Uani 1.0 2 d .
F30 F 0.2062(8) 0.3431(5) 0.4949(3) 0.097(3) Uani 1.0 2 d .
F31 F 0.2916(7) 0.5613(4) 0.8912(3) 0.070(3) Uani 1.0 2 d .
F32 F 0.4516(8) 0.6805(3) 0.9069(3) 0.077(3) Uani 1.0 2 d .
F33 F 0.5230(7) 0.5790(4) 0.9289(3) 0.066(2) Uani 1.0 2 d .
F34 F 0.5079(6) 0.6330(4) 0.6327(3) 0.059(2) Uani 1.0 2 d .
F35 F 0.2790(5) 0.5939(4) 0.6218(3) 0.0538(18) Uani 1.0 2 d .
F36 F 0.4210(7) 0.7095(4) 0.7006(3) 0.067(2) Uani 1.0 2 d .
F37 F 0.4734(17) 0.0547(11) 0.5928(9) 0.051(5) Uiso 0.399(13) 2 d .
F38 F 0.6181(18) 0.1077(9) 0.5526(8) 0.034(5) Uiso 0.399(13) 2 d .
F39 F 0.6782(16) 0.1389(9) 0.6536(8) 0.052(5) Uiso 0.399(13) 2 d .
O1 O 0.0837(6) -0.0041(4) 0.7574(3) 0.0291(17) Uani 1.0 2 d .
O2 O 0.5197(5) 0.1720(3) 0.7719(3) 0.0236(15) Uani 1.0 2 d .
O3 O 0.3803(5) -0.0334(3) 0.8230(3) 0.0205(15) Uani 1.0 2 d .
O4 O 0.5426(5) 0.1389(3) 0.8842(3) 0.0223(15) Uani 1.0 2 d .
O5 O 0.2152(5) 0.1169(3) 0.7005(3) 0.0209(15) Uani 1.0 2 d .
O6 O 0.3420(6) -0.0191(3) 0.6987(3) 0.0231(16) Uani 1.0 2 d .
O7 O 0.2410(6) 0.0867(3) 0.8924(3) 0.0249(16) Uani 1.0 2 d .
O8 O 0.2842(5) 0.2196(3) 0.8435(3) 0.0234(15) Uani 1.0 2 d .
O9 O 0.6757(6) 0.3914(3) 0.6492(3) 0.0294(16) Uani 1.0 2 d .
O10 O 0.3090(5) 0.3053(3) 0.7358(3) 0.0261(16) Uani 1.0 2 d .
O11 O 0.6438(5) 0.3685(3) 0.8042(3) 0.0225(15) Uani 1.0 2 d .
O12 O 0.7165(6) 0.5165(3) 0.7737(3) 0.0242(15) Uani 1.0 2 d .
O13 O 0.3411(6) 0.3310(4) 0.6045(3) 0.0275(16) Uani 1.0 2 d .
O14 O 0.5056(5) 0.2419(3) 0.6648(3) 0.0218(15) Uani 1.0 2 d .
O15 O 0.4352(6) 0.4789(3) 0.7976(3) 0.0261(16) Uani 1.0 2 d .
O16 O 0.4465(6) 0.5030(3) 0.6795(3) 0.0285(16) Uani 1.0 2 d .
N1 N -0.0466(7) -0.0453(4) 0.7585(4) 0.027(2) Uani 1.0 2 d .
N2 N 0.7986(7) 0.4187(4) 0.6352(4) 0.028(2) Uani 1.0 2 d .
C1 C -0.0517(8) -0.1349(5) 0.7618(4) 0.027(3) Uani 1.0 2 d .
C2 C -0.1662(8) -0.0034(5) 0.7464(4) 0.025(3) Uani 1.0 2 d .
C3 C 0.0385(9) -0.1729(5) 0.7194(4) 0.033(3) Uani 1.0 2 d .
C4 C -0.2072(8) -0.1955(5) 0.7384(5) 0.038(3) Uani 1.0 2 d .
C5 C 0.0147(9) -0.1201(5) 0.8352(4) 0.032(3) Uani 1.0 2 d .
C6 C -0.2363(9) -0.0368(6) 0.6714(5) 0.046(3) Uani 1.0 2 d .
C7 C -0.2807(9) -0.0229(6) 0.7822(6) 0.051(4) Uani 1.0 2 d .
C8 C -0.0969(9) 0.0940(5) 0.7731(5) 0.038(3) Uani 1.0 2 d .
C9 C 0.4620(8) -0.0388(5) 0.8728(4) 0.019(3) Uani 1.0 2 d .
C10 C 0.5697(8) 0.0284(5) 0.9266(4) 0.019(2) Uani 1.0 2 d .
C11 C 0.6045(7) 0.1116(5) 0.9257(4) 0.021(3) Uani 1.0 2 d .
C12 C 0.4513(9) -0.1306(5) 0.8714(5) 0.028(3) Uani 1.0 2 d .
C13 C 0.7402(8) 0.1779(5) 0.9799(4) 0.025(3) Uani 1.0 2 d .
C14 C 0.1447(8) 0.0637(5) 0.6433(4) 0.022(3) Uani 1.0 2 d .
C15 C 0.1543(8) -0.0178(5) 0.6113(4) 0.024(3) Uani 1.0 2 d .
C16 C 0.2590(8) -0.0501(5) 0.6406(4) 0.024(3) Uani 1.0 2 d .
C17 C 0.0376(9) 0.0986(5) 0.6032(4) 0.026(3) Uani 1.0 2 d .
C18 C 0.2844(10) -0.1342(6) 0.5979(5) 0.034(3) Uani 1.0 2 d .
C19 C 0.2062(8) 0.1400(5) 0.9341(4) 0.022(3) Uani 1.0 2 d .
C20 C 0.2108(8) 0.2244(5) 0.9413(4) 0.022(3) Uani 1.0 2 d .
C21 C 0.2490(8) 0.2570(5) 0.8953(4) 0.025(3) Uani 1.0 2 d .
C22 C 0.1414(9) 0.1031(5) 0.9822(4) 0.027(3) Uani 1.0 2 d .
C23 C 0.2443(13) 0.3500(6) 0.9034(5) 0.046(4) Uani 1.0 2 d .
C24 C 0.9285(9) 0.3930(5) 0.6619(5) 0.031(3) Uani 1.0 2 d .
C25 C 0.7860(9) 0.4753(5) 0.5940(4) 0.029(3) Uani 1.0 2 d .
C26 C 0.8974(10) 0.3497(6) 0.7111(5) 0.040(3) Uani 1.0 2 d .
C27 C 0.9618(11) 0.3268(6) 0.6057(5) 0.050(4) Uani 1.0 2 d .
C28 C 1.0647(9) 0.4711(6) 0.6988(5) 0.046(3) Uani 1.0 2 d .
C29 C 0.6291(10) 0.4463(7) 0.5492(5) 0.052(4) Uani 1.0 2 d .
C30 C 0.8202(11) 0.5664(6) 0.6427(5) 0.052(4) Uani 1.0 2 d .
C31 C 0.8878(10) 0.4716(6) 0.5501(5) 0.051(4) Uani 1.0 2 d .
C32 C 0.7393(9) 0.4160(5) 0.8572(4) 0.027(3) Uani 1.0 2 d .
C33 C 0.8177(9) 0.5024(5) 0.8763(4) 0.032(3) Uani 1.0 2 d .
C34 C 0.8003(8) 0.5455(5) 0.8326(4) 0.025(3) Uani 1.0 2 d .
C35 C 0.7681(11) 0.3729(6) 0.9081(5) 0.048(3) Uani 1.0 2 d .
C36 C 0.8910(10) 0.6402(6) 0.8544(5) 0.036(3) Uani 1.0 2 d .
C37 C 0.3433(8) 0.2739(6) 0.5534(4) 0.029(3) Uani 1.0 2 d .
C38 C 0.4152(10) 0.2107(5) 0.5477(5) 0.037(3) Uani 1.0 2 d .
C39 C 0.4883(9) 0.1990(5) 0.6040(5) 0.034(3) Uani 1.0 2 d .
C40 C 0.2486(11) 0.2738(7) 0.4883(5) 0.046(3) Uani 1.0 2 d .
C41 C 0.5410(10) 0.1216(5) 0.5914(5) 0.044(4) Uani 1.0 2 d .
C42 C 0.4307(8) 0.5567(5) 0.8152(4) 0.026(3) Uani 1.0 2 d .
C43 C 0.4298(8) 0.6075(5) 0.7753(4) 0.028(3) Uani 1.0 2 d .
C44 C 0.4317(8) 0.5749(5) 0.7107(5) 0.028(3) Uani 1.0 2 d .
C45 C 0.4250(12) 0.5949(6) 0.8862(5) 0.047(4) Uani 1.0 2 d .
C46 C 0.4077(10) 0.6286(6) 0.6675(5) 0.040(3) Uani 1.0 2 d .
H1 H 0.5043 0.1769 0.7303 0.0252 Uiso 1.0 2 calc R
H2 H 0.6100 0.2007 0.8037 0.0253 Uiso 1.0 2 calc R
H3 H 0.2745 0.2463 0.7125 0.0305 Uiso 1.0 2 calc R
H4 H 0.2665 0.3312 0.7678 0.0305 Uiso 1.0 2 calc R
H5 H -0.0058 -0.1809 0.6741 0.0379 Uiso 1.0 2 calc R
H6 H 0.1365 -0.1347 0.7342 0.0379 Uiso 1.0 2 calc R
H7 H 0.0425 -0.2274 0.7227 0.0378 Uiso 1.0 2 calc R
H8 H -0.2032 -0.2500 0.7417 0.0437 Uiso 1.0 2 calc R
H9 H -0.2651 -0.1713 0.7656 0.0436 Uiso 1.0 2 calc R
H10 H -0.2515 -0.2035 0.6931 0.0436 Uiso 1.0 2 calc R
H11 H 0.1123 -0.0813 0.8508 0.0365 Uiso 1.0 2 calc R
H12 H -0.0457 -0.0958 0.8609 0.0365 Uiso 1.0 2 calc R
H13 H 0.0190 -0.1740 0.8397 0.0365 Uiso 1.0 2 calc R
H14 H -0.2764 -0.0982 0.6554 0.0484 Uiso 1.0 2 calc R
H15 H -0.3137 -0.0111 0.6617 0.0483 Uiso 1.0 2 calc R
H16 H -0.1629 -0.0221 0.6500 0.0484 Uiso 1.0 2 calc R
H17 H -0.2341 -0.0020 0.8290 0.0751 Uiso 1.0 2 calc R
H18 H -0.3555 0.0050 0.7735 0.0750 Uiso 1.0 2 calc R
H19 H -0.3248 -0.0839 0.7666 0.0750 Uiso 1.0 2 calc R
H20 H -0.0255 0.1080 0.7506 0.0443 Uiso 1.0 2 calc R
H21 H -0.1722 0.1220 0.7657 0.0443 Uiso 1.0 2 calc R
H22 H -0.0494 0.1134 0.8198 0.0443 Uiso 1.0 2 calc R
H23 H 0.6172 0.0172 0.9628 0.0233 Uiso 1.0 2 calc R
H24 H 0.0898 -0.0513 0.5696 0.0242 Uiso 1.0 2 calc R
H25 H 0.1876 0.2587 0.9772 0.0289 Uiso 1.0 2 calc R
H26 H 0.8144 0.2995 0.6891 0.0527 Uiso 1.0 2 calc R
H27 H 0.9822 0.3334 0.7280 0.0527 Uiso 1.0 2 calc R
H28 H 0.8761 0.3892 0.7471 0.0528 Uiso 1.0 2 calc R
H29 H 0.9818 0.3515 0.5734 0.0631 Uiso 1.0 2 calc R
H30 H 1.0461 0.3109 0.6237 0.0631 Uiso 1.0 2 calc R
H31 H 0.8783 0.2767 0.5848 0.0631 Uiso 1.0 2 calc R
H32 H 1.0446 0.5106 0.7352 0.0552 Uiso 1.0 2 calc R
H33 H 1.1466 0.4522 0.7154 0.0551 Uiso 1.0 2 calc R
H34 H 1.0881 0.4992 0.6689 0.0551 Uiso 1.0 2 calc R
H35 H 0.6086 0.3885 0.5188 0.0697 Uiso 1.0 2 calc R
H36 H 0.5615 0.4482 0.5757 0.0697 Uiso 1.0 2 calc R
H37 H 0.6182 0.4838 0.5247 0.0696 Uiso 1.0 2 calc R
H38 H 0.8074 0.6043 0.6188 0.0657 Uiso 1.0 2 calc R
H39 H 0.7546 0.5680 0.6702 0.0657 Uiso 1.0 2 calc R
H40 H 0.9201 0.5846 0.6700 0.0657 Uiso 1.0 2 calc R
H41 H 0.9880 0.4894 0.5770 0.0692 Uiso 1.0 2 calc R
H42 H 0.8649 0.4137 0.5196 0.0692 Uiso 1.0 2 calc R
H43 H 0.8753 0.5091 0.5259 0.0692 Uiso 1.0 2 calc R
H44 H 0.8820 0.5312 0.9187 0.0318 Uiso 1.0 2 calc R
H45 H 0.4152 0.1761 0.5059 0.0430 Uiso 1.0 2 calc R
H46 H 0.4275 0.6641 0.7931 0.0316 Uiso 1.0 2 calc R

loop_
_atom_site_aniso_label
_atom_site_aniso_U_11
_atom_site_aniso_U_22
_atom_site_aniso_U_33
_atom_site_aniso_U_12
_atom_site_aniso_U_13
_atom_site_aniso_U_23
Gd1 0.0198(3) 0.0139(2) 0.0166(3) 0.00203(16) 0.00444(17) 0.00653(17)
Gd2 0.0210(3) 0.0119(2) 0.0170(3) 0.00050(16) 0.00504(17) 0.00517(17)
F1 0.039(3) 0.021(3) 0.057(4) -0.003(3) -0.004(3) 0.018(3)
F2 0.070(4) 0.029(3) 0.054(4) 0.027(3) 0.045(3) 0.023(3)
F3 0.055(3) 0.023(3) 0.036(4) 0.009(3) 0.017(3) 0.019(3)
F4 0.022(3) 0.033(3) 0.034(3) 0.000(2) 0.007(3) 0.018(3)
F5 0.030(3) 0.028(3) 0.027(3) 0.004(2) 0.006(2) 0.014(3)
F6 0.045(3) 0.019(3) 0.030(3) 0.012(3) 0.003(3) -0.001(3)
F7 0.034(3) 0.042(3) 0.034(3) 0.005(3) -0.008(3) 0.010(3)
F8 0.038(3) 0.066(4) 0.056(4) 0.014(3) 0.018(3) 0.051(4)
F9 0.039(3) 0.057(4) 0.031(3) 0.023(3) 0.004(3) 0.017(3)
F10 0.107(6) 0.095(6) 0.074(6) 0.064(5) -0.030(5) -0.052(5)
F11 0.051(4) 0.056(4) 0.150(8) 0.013(4) 0.054(5) -0.020(5)
F12 0.361(14) 0.060(5) 0.136(8) 0.122(7) 0.181(9) 0.069(6)
F13 0.030(3) 0.054(4) 0.066(4) 0.015(3) 0.025(3) 0.039(3)
F14 0.108(5) 0.038(3) 0.033(4) 0.019(3) 0.042(4) 0.014(3)
F15 0.039(3) 0.051(3) 0.048(4) 0.023(3) 0.020(3) 0.039(3)
F16 0.102(5) 0.028(3) 0.037(4) 0.029(3) 0.040(4) 0.009(3)
F17 0.151(7) 0.027(4) 0.160(8) 0.027(4) 0.116(7) 0.040(4)
F18 0.260(10) 0.066(5) 0.035(4) 0.108(6) -0.005(5) 0.010(4)
F19 0.163(7) 0.046(4) 0.058(5) 0.028(5) -0.031(5) 0.028(4)
F20 0.091(5) 0.040(4) 0.041(4) -0.025(3) -0.038(4) 0.025(3)
F21 0.073(5) 0.134(7) 0.088(6) -0.029(5) -0.009(4) 0.092(6)
F22 0.065(4) 0.020(3) 0.057(4) 0.003(3) -0.008(3) 0.006(3)
F23 0.073(4) 0.029(3) 0.105(6) -0.013(3) 0.052(4) 0.010(4)
F24 0.075(4) 0.027(3) 0.042(4) -0.012(3) -0.020(3) 0.006(3)
F25 0.128(11) 0.057(8) 0.060(8) 0.071(8) 0.061(8) 0.049(7)
F26 0.127(11) 0.020(6) 0.074(10) 0.028(6) -0.012(7) -0.018(6)
F27 0.044(9) 0.040(8) 0.26(3) 0.022(7) 0.089(12) 0.066(12)
F28 0.070(5) 0.148(7) 0.075(6) -0.068(5) -0.041(4) 0.077(5)
F29 0.069(4) 0.110(6) 0.026(4) 0.015(4) 0.010(3) 0.033(4)
F30 0.141(7) 0.112(6) 0.041(5) 0.073(6) -0.006(4) 0.028(4)
F31 0.089(5) 0.061(4) 0.075(5) 0.021(4) 0.062(4) 0.023(4)
F32 0.155(6) 0.020(3) 0.064(5) 0.018(4) 0.065(5) 0.005(3)
F33 0.109(5) 0.051(4) 0.031(4) 0.027(4) 0.013(4) 0.005(3)
F34 0.063(4) 0.061(4) 0.074(5) 0.017(3) 0.029(4) 0.047(4)
F35 0.038(3) 0.058(4) 0.063(4) 0.001(3) -0.008(3) 0.041(4)
F36 0.115(5) 0.033(4) 0.056(4) 0.027(4) 0.012(4) 0.026(3)
O1 0.025(3) 0.027(3) 0.035(4) -0.000(3) 0.008(3) 0.018(3)
O2 0.017(3) 0.030(3) 0.016(3) -0.004(3) -0.001(3) 0.008(3)
O3 0.020(3) 0.014(3) 0.024(4) 0.002(3) 0.001(3) 0.007(3)
O4 0.019(3) 0.022(3) 0.026(4) -0.000(3) 0.003(3) 0.016(3)
O5 0.023(3) 0.018(3) 0.021(4) 0.002(3) 0.004(3) 0.010(3)
O6 0.027(3) 0.023(3) 0.023(4) 0.008(3) 0.007(3) 0.013(3)
O7 0.033(3) 0.016(3) 0.029(4) 0.005(3) 0.016(3) 0.008(3)
O8 0.027(3) 0.022(3) 0.023(4) 0.005(3) 0.009(3) 0.011(3)
O9 0.026(3) 0.026(3) 0.033(4) -0.000(3) 0.007(3) 0.012(3)
O10 0.034(3) 0.011(3) 0.031(4) 0.004(3) 0.012(3) 0.004(3)
O11 0.026(3) 0.013(3) 0.018(3) -0.005(3) -0.001(3) 0.001(3)
O12 0.026(3) 0.021(3) 0.022(4) -0.002(3) 0.007(3) 0.008(3)
O13 0.030(3) 0.022(3) 0.023(4) -0.003(3) 0.005(3) 0.007(3)
O14 0.030(3) 0.016(3) 0.019(4) 0.004(3) 0.007(3) 0.008(3)
O15 0.029(3) 0.021(3) 0.029(4) 0.004(3) 0.012(3) 0.011(3)
O16 0.039(4) 0.014(3) 0.031(4) 0.002(3) 0.005(3) 0.012(3)
N1 0.020(4) 0.032(4) 0.030(5) 0.001(3) 0.008(3) 0.017(4)
N2 0.030(4) 0.030(4) 0.031(5) 0.008(4) 0.019(4) 0.015(4)
C1 0.026(5) 0.020(5) 0.030(5) -0.005(4) 0.003(4) 0.013(4)
C2 0.028(5) 0.022(5) 0.031(5) 0.011(4) 0.010(4) 0.014(4)
C3 0.043(6) 0.023(5) 0.029(6) 0.003(4) 0.017(5) 0.001(4)
C4 0.028(5) 0.033(6) 0.048(7) -0.009(4) 0.005(5) 0.021(5)
C5 0.036(5) 0.021(5) 0.034(6) -0.006(4) 0.005(4) 0.014(4)
C6 0.041(6) 0.033(6) 0.046(7) -0.009(5) -0.011(5) 0.021(5)
C7 0.042(6) 0.058(7) 0.088(9) 0.033(5) 0.045(6) 0.043(7)
C8 0.037(6) 0.023(5) 0.051(7) 0.012(4) 0.015(5) 0.006(5)
C9 0.019(4) 0.025(5) 0.024(5) 0.014(4) 0.006(4) 0.019(4)
C10 0.022(4) 0.019(4) 0.017(5) 0.010(4) 0.001(4) 0.009(4)
C11 0.008(4) 0.022(5) 0.029(5) 0.002(4) 0.009(4) 0.004(4)
C12 0.032(5) 0.024(5) 0.034(6) 0.005(4) 0.015(5) 0.016(5)
C13 0.026(5) 0.028(5) 0.028(5) 0.011(4) 0.002(4) 0.019(4)
C14 0.018(4) 0.022(5) 0.020(5) -0.003(4) -0.001(4) 0.011(4)
C15 0.026(5) 0.018(5) 0.017(5) -0.009(4) 0.000(4) 0.004(4)
C16 0.025(5) 0.029(5) 0.020(5) 0.000(4) 0.012(4) 0.011(4)
C17 0.025(5) 0.029(5) 0.019(5) 0.001(4) 0.007(4) 0.008(4)
C18 0.037(6) 0.022(5) 0.029(6) 0.007(4) 0.003(5) -0.005(5)
C19 0.032(5) 0.021(5) 0.012(5) -0.000(4) 0.005(4) 0.009(4)
C20 0.035(5) 0.015(4) 0.023(5) 0.006(4) 0.017(4) 0.012(4)
C21 0.025(5) 0.022(5) 0.025(5) 0.005(4) 0.002(4) 0.008(4)
C22 0.040(6) 0.017(5) 0.024(5) 0.009(4) 0.010(4) 0.007(4)
C23 0.088(8) 0.025(6) 0.029(6) 0.017(6) 0.023(6) 0.008(5)
C24 0.033(5) 0.032(5) 0.037(6) 0.017(4) 0.013(5) 0.019(5)
C25 0.031(5) 0.034(5) 0.030(6) 0.008(4) 0.016(4) 0.021(5)
C26 0.047(6) 0.051(6) 0.035(6) 0.021(5) 0.016(5) 0.025(5)
C27 0.065(7) 0.041(6) 0.051(7) 0.017(6) 0.028(6) 0.018(5)
C28 0.029(5) 0.040(6) 0.069(8) -0.001(5) 0.007(5) 0.030(6)
C29 0.048(6) 0.067(8) 0.059(8) 0.021(6) 0.014(6) 0.044(6)
C30 0.063(7) 0.042(6) 0.059(8) 0.009(5) 0.022(6) 0.030(6)
C31 0.056(7) 0.055(7) 0.061(8) 0.020(6) 0.035(6) 0.033(6)
C32 0.041(5) 0.018(5) 0.014(5) 0.001(4) 0.006(4) 0.002(4)
C33 0.045(6) 0.017(5) 0.017(5) -0.011(4) -0.008(4) 0.008(4)
C34 0.017(4) 0.022(5) 0.028(5) -0.001(4) 0.002(4) 0.005(4)
C35 0.062(7) 0.029(6) 0.035(7) -0.013(5) -0.016(6) 0.024(5)
C36 0.043(6) 0.023(5) 0.034(6) 0.001(5) 0.009(5) 0.006(5)
C37 0.020(5) 0.031(5) 0.026(6) -0.016(4) 0.008(4) 0.010(5)
C38 0.057(6) 0.019(5) 0.031(6) 0.002(5) 0.019(5) 0.006(5)
C39 0.046(6) 0.011(5) 0.040(6) 0.002(4) 0.023(5) 0.001(4)
C40 0.061(7) 0.044(7) 0.020(6) -0.008(6) 0.008(5) 0.010(5)
C41 0.075(8) 0.021(5) 0.047(7) 0.012(6) 0.037(6) 0.013(5)
C42 0.031(5) 0.009(4) 0.033(6) 0.005(4) 0.013(4) -0.000(4)
C43 0.028(5) 0.018(5) 0.033(6) 0.004(4) 0.004(4) 0.007(4)
C44 0.022(5) 0.016(5) 0.037(6) -0.006(4) 0.002(4) 0.008(4)
C45 0.082(8) 0.021(6) 0.044(7) 0.017(6) 0.039(6) 0.007(5)
C46 0.036(6) 0.038(6) 0.043(7) 0.016(5) 0.004(5) 0.013(5)

loop_
_atom_type_symbol
_atom_type_description
_atom_type_scat_dispersion_real
_atom_type_scat_dispersion_imag
_atom_type_scat_source
Gd Gd -0.165 3.904
;
International Tables for Crystallography
(1992, Vol. C, Tables 4.2.6.8 and 6.1.1.4)
;
C C 0.003 0.002
;
International Tables for Crystallography
(1992, Vol. C, Tables 4.2.6.8 and 6.1.1.4)
;
H H 0.000 0.000
;
International Tables for Crystallography
(1992, Vol. C, Table 6.1.1.4)
;
N N 0.006 0.003
;
International Tables for Crystallography
(1992, Vol. C, Tables 4.2.6.8 and 6.1.1.4)
;
O O 0.011 0.006
;
International Tables for Crystallography
(1992, Vol. C, Tables 4.2.6.8 and 6.1.1.4)
;
F F 0.017 0.010
;
International Tables for Crystallography
(1992, Vol. C, Tables 4.2.6.8 and 6.1.1.4)
;

loop_
_geom_angle_atom_site_label_1
_geom_angle_atom_site_label_2
_geom_angle_atom_site_label_3
_geom_angle
_geom_angle_publ_flag
O1 Gd1 O3 84.19(19) yes
O1 Gd1 O4 145.9(3) yes
O1 Gd1 O5 75.7(2) yes
O1 Gd1 O6 80.49(18) yes
O1 Gd1 O7 73.85(18) yes
O1 Gd1 O8 100.60(18) yes
O1 Gd1 O2 145.6(2) yes
O3 Gd1 O4 72.23(16) yes
O3 Gd1 O5 139.41(15) yes
O3 Gd1 O6 71.10(19) yes
O3 Gd1 O7 74.90(19) yes
O3 Gd1 O8 143.22(19) yes
O3 Gd1 O2 114.81(18) yes
O4 Gd1 O5 137.66(18) yes
O4 Gd1 O6 113.07(18) yes
O4 Gd1 O7 76.42(18) yes
O4 Gd1 O8 85.33(17) yes
O4 Gd1 O2 68.32(19) yes
O5 Gd1 O6 71.05(19) yes
O5 Gd1 O7 129.79(19) yes
O5 Gd1 O8 75.97(18) yes
O5 Gd1 O2 71.50(17) yes
O6 Gd1 O7 138.99(18) yes
O6 Gd1 O8 145.7(2) yes
O6 Gd1 O2 79.41(17) yes
O7 Gd1 O8 71.7(2) yes
O7 Gd1 O2 136.93(14) yes
O8 Gd1 O2 81.37(18) yes
O9 Gd2 O11 101.6(2) yes
O9 Gd2 O12 73.50(17) yes
O9 Gd2 O13 80.63(19) yes
O9 Gd2 O14 74.78(19) yes
O9 Gd2 O15 145.13(17) yes
O9 Gd2 O16 87.8(2) yes
O9 Gd2 O10 145.43(16) yes
O11 Gd2 O12 72.01(18) yes
O11 Gd2 O13 147.11(18) yes
O11 Gd2 O14 77.42(17) yes
O11 Gd2 O15 80.04(19) yes
O11 Gd2 O16 141.88(15) yes
O11 Gd2 O10 79.86(18) yes
O12 Gd2 O13 137.8(2) yes
O12 Gd2 O14 129.71(18) yes
O12 Gd2 O15 74.04(18) yes
O12 Gd2 O16 75.62(18) yes
O12 Gd2 O10 136.95(18) yes
O13 Gd2 O14 71.49(19) yes
O13 Gd2 O15 116.82(18) yes
O13 Gd2 O16 70.57(18) yes
O13 Gd2 O10 80.51(19) yes
O14 Gd2 O15 137.9(2) yes
O14 Gd2 O16 140.27(18) yes
O14 Gd2 O10 71.85(18) yes
O15 Gd2 O16 72.1(2) yes
O15 Gd2 O10 69.43(17) yes
O16 Gd2 O10 112.55(19) yes
Gd1 O1 N1 158.8(5) yes
Gd1 O3 C9 133.2(4) yes
Gd1 O4 C11 134.9(5) yes
Gd1 O5 C14 126.9(6) yes
Gd1 O6 C16 130.6(6) yes
Gd1 O7 C19 135.2(6) yes
Gd1 O8 C21 135.1(6) yes
Gd2 O9 N2 156.3(4) yes
Gd2 O11 C32 134.1(6) yes
Gd2 O12 C34 133.4(6) yes
Gd2 O13 C37 130.1(6) yes
Gd2 O14 C39 126.9(6) yes
Gd2 O15 C42 133.4(6) yes
Gd2 O16 C44 133.4(6) yes
O1 N1 C1 112.6(6) yes
O1 N1 C2 115.2(7) yes
C1 N1 C2 131.5(6) yes
O9 N2 C24 117.6(8) yes
O9 N2 C25 113.3(7) yes
C24 N2 C25 129.1(7) yes
N1 C1 C3 107.7(8) yes
N1 C1 C4 113.4(7) yes
N1 C1 C5 106.0(6) yes
C3 C1 C4 109.5(6) yes
C3 C1 C5 111.7(7) yes
C4 C1 C5 108.5(8) yes
N1 C2 C6 107.1(7) yes
N1 C2 C7 111.6(8) yes
N1 C2 C8 108.4(6) yes
C6 C2 C7 110.9(7) yes
C6 C2 C8 110.7(8) yes
C7 C2 C8 108.0(7) yes
O3 C9 C10 127.8(8) yes
O3 C9 C12 115.4(6) yes
C10 C9 C12 116.6(7) yes
C9 C10 C11 120.2(8) yes
O4 C11 C10 127.9(6) yes
O4 C11 C13 114.9(7) yes
C10 C11 C13 117.1(8) yes
F1 C12 F2 107.4(6) yes
F1 C12 F3 107.2(8) yes
F1 C12 C9 112.6(7) yes
F2 C12 F3 106.6(7) yes
F2 C12 C9 110.2(8) yes
F3 C12 C9 112.5(6) yes
F4 C13 F5 106.9(7) yes
F4 C13 F6 107.5(7) yes
F4 C13 C11 109.6(7) yes
F5 C13 F6 107.7(7) yes
F5 C13 C11 113.8(7) yes
F6 C13 C11 111.0(7) yes
O5 C14 C15 129.6(8) yes
O5 C14 C17 113.4(7) yes
C15 C14 C17 116.9(6) yes
C14 C15 C16 120.7(6) yes
O6 C16 C15 128.3(8) yes
O6 C16 C18 113.0(8) yes
C15 C16 C18 118.7(7) yes
F7 C17 F8 106.8(7) yes
F7 C17 F9 107.1(7) yes
F7 C17 C14 112.9(7) yes
F8 C17 F9 107.2(7) yes
F8 C17 C14 110.8(7) yes
F9 C17 C14 111.7(7) yes
F10 C18 F11 106.1(9) yes
F10 C18 F12 104.5(8) yes
F10 C18 C16 112.9(8) yes
F11 C18 F12 108.4(10) yes
F11 C18 C16 112.4(7) yes
F12 C18 C16 112.1(9) yes
O7 C19 C20 129.2(9) yes
O7 C19 C22 113.3(7) yes
C20 C19 C22 117.5(7) yes
C19 C20 C21 120.1(8) yes
O8 C21 C20 128.5(8) yes
O8 C21 C23 113.3(9) yes
C20 C21 C23 118.2(8) yes
F13 C22 F14 106.4(8) yes
F13 C22 F15 107.1(6) yes
F13 C22 C19 109.1(7) yes
F14 C22 F15 108.2(7) yes
F14 C22 C19 113.6(7) yes
F15 C22 C19 112.1(8) yes
F16 C23 F17 106.6(7) yes
F16 C23 F18 108.6(10) yes
F16 C23 C21 114.9(9) yes
F17 C23 F18 106.2(10) yes
F17 C23 C21 109.3(9) yes
F18 C23 C21 110.8(7) yes
N2 C24 C26 110.3(8) yes
N2 C24 C27 110.3(7) yes
N2 C24 C28 111.5(8) yes
C26 C24 C27 106.9(8) yes
C26 C24 C28 107.5(7) yes
C27 C24 C28 110.1(8) yes
N2 C25 C29 108.8(7) yes
N2 C25 C30 106.4(7) yes
N2 C25 C31 113.8(8) yes
C29 C25 C30 110.2(8) yes
C29 C25 C31 107.4(8) yes
C30 C25 C31 110.2(8) yes
O11 C32 C33 128.9(9) yes
O11 C32 C35 114.1(7) yes
C33 C32 C35 117.0(7) yes
C32 C33 C34 120.5(7) yes
O12 C34 C33 127.8(7) yes
O12 C34 C36 112.7(8) yes
C33 C34 C36 119.5(7) yes
F19 C35 F20 105.8(9) yes
F19 C35 F21 105.8(8) yes
F19 C35 C32 108.2(9) yes
F20 C35 F21 108.9(9) yes
F20 C35 C32 115.6(8) yes
F21 C35 C32 111.9(9) yes
F22 C36 F23 107.3(9) yes
F22 C36 F24 106.8(7) yes
F22 C36 C34 111.7(7) yes
F23 C36 F24 107.9(7) yes
F23 C36 C34 110.5(7) yes
F24 C36 C34 112.4(9) yes
O13 C37 C38 129.3(9) yes
O13 C37 C40 114.3(8) yes
C38 C37 C40 116.3(8) yes
C37 C38 C39 120.4(8) yes
O14 C39 C38 128.9(9) yes
O14 C39 C41 115.6(9) yes
C38 C39 C41 115.3(8) yes
F28 C40 F29 105.4(7) yes
F28 C40 F30 108.2(9) yes
F28 C40 C37 111.7(10) yes
F29 C40 F30 104.8(10) yes
F25 C41 F26 96.6(9) yes
F25 C41 F27 110.0(13) yes
F26 C41 F27 110.4(11) yes
F26 C41 C39 111.6(8) yes
F27 C41 C39 114.1(9) yes
F37 C41 F38 110.0(13) yes
F37 C41 F39 94.9(12) yes
F37 C41 C39 123.3(12) yes
F38 C41 F39 91.1(11) yes
F38 C41 C39 120.2(12) yes
F39 C41 C39 108.1(8) yes
O15 C42 C43 126.1(8) yes
O15 C42 C45 114.5(9) yes
C43 C42 C45 119.4(8) yes
C42 C43 C44 121.2(8) yes
O16 C44 C43 128.7(10) yes
O16 C44 C46 112.9(8) yes
C43 C44 C46 118.4(8) yes
F31 C45 F32 108.1(10) yes
F31 C45 F33 107.3(10) yes
F31 C45 C42 109.9(7) yes
F32 C45 F33 106.4(7) yes
F32 C45 C42 112.2(9) yes
F33 C45 C42 112.6(9) yes
F34 C46 F35 104.6(8) yes
F34 C46 F36 103.8(8) yes
F34 C46 C44 112.3(9) yes
F35 C46 F36 109.6(9) yes
F35 C46 C44 111.5(8) yes
F36 C46 C44 114.4(8) yes
C1 C3 H5 109.391 no
C1 C3 H6 109.515 no
C1 C3 H7 109.595 no
C1 C4 H8 109.496 no
C1 C4 H9 109.606 no
C1 C4 H10 109.395 no
C1 C5 H11 109.463 no
C1 C5 H12 109.565 no
C1 C5 H13 109.472 no
C2 C6 H14 109.538 no
C2 C6 H15 109.466 no
C2 C6 H16 109.502 no
C2 C7 H17 109.516 no
C2 C7 H18 109.522 no
C2 C7 H19 109.455 no
C2 C8 H20 109.506 no
C2 C8 H21 109.476 no
C2 C8 H22 109.521 no
C9 C10 H23 119.900 no
C11 C10 H23 119.942 no
C14 C15 H24 119.670 no
C16 C15 H24 119.604 no
C19 C20 H25 119.848 no
C21 C20 H25 120.077 no
C24 C26 H26 109.564 no
C24 C26 H27 109.488 no
C24 C26 H28 109.454 no
C24 C27 H29 109.692 no
C24 C27 H30 109.344 no
C24 C27 H31 109.471 no
C24 C28 H32 109.552 no
C24 C28 H33 109.393 no
C24 C28 H34 109.548 no
C25 C29 H35 109.408 no
C25 C29 H36 109.454 no
C25 C29 H37 109.635 no
C25 C30 H38 109.563 no
C25 C30 H39 109.445 no
C25 C30 H40 109.488 no
C25 C31 H41 109.483 no
C25 C31 H42 109.312 no
C25 C31 H43 109.692 no
C32 C33 H44 119.796 no
C34 C33 H44 119.718 no
C37 C38 H45 119.687 no
C39 C38 H45 119.949 no
C42 C43 H46 119.386 no
C44 C43 H46 119.444 no
Gd1 O2 H1 119.997 no
Gd1 O2 H2 120.010 no
Gd2 O10 H3 120.011 no
Gd2 O10 H4 119.993 no

loop_
_geom_bond_atom_site_label_1
_geom_bond_atom_site_label_2
_geom_bond_distance
_geom_bond_publ_flag
Gd1 O1 2.318(5) yes
Gd1 O3 2.376(6) yes
Gd1 O4 2.345(5) yes
Gd1 O5 2.452(6) yes
Gd1 O6 2.409(5) yes
Gd1 O7 2.386(6) yes
Gd1 O8 2.362(5) yes
Gd1 O2 2.428(6) yes
Gd2 O9 2.311(6) yes
Gd2 O11 2.363(6) yes
Gd2 O12 2.384(4) yes
Gd2 O13 2.383(5) yes
Gd2 O14 2.441(5) yes
Gd2 O15 2.357(6) yes
Gd2 O16 2.360(6) yes
Gd2 O10 2.446(6) yes
F1 C12 1.324(8) yes
F2 C12 1.325(11) yes
F3 C12 1.338(11) yes
F4 C13 1.348(10) yes
F5 C13 1.335(11) yes
F6 C13 1.335(10) yes
F7 C17 1.330(7) yes
F8 C17 1.329(11) yes
F9 C17 1.330(10) yes
F10 C18 1.295(10) yes
F11 C18 1.266(12) yes
F12 C18 1.255(14) yes
F13 C22 1.350(9) yes
F14 C22 1.319(9) yes
F15 C22 1.325(11) yes
F16 C23 1.304(13) yes
F17 C23 1.323(14) yes
F18 C23 1.303(13) yes
F19 C35 1.345(13) yes
F20 C35 1.316(10) yes
F21 C35 1.308(14) yes
F22 C36 1.311(12) yes
F23 C36 1.322(13) yes
F24 C36 1.334(10) yes
F25 F37 0.900(18) yes
F25 F39 1.463(18) yes
F25 C41 1.324(17) yes
F26 F37 1.23(3) yes
F26 F38 1.659(19) yes
F26 C41 1.413(11) yes
F27 F39 1.44(3) yes
F27 C41 1.242(17) yes
F28 C40 1.317(11) yes
F29 C40 1.334(13) yes
F30 C40 1.302(15) yes
F31 C45 1.340(14) yes
F32 C45 1.339(11) yes
F33 C45 1.324(13) yes
F34 C46 1.355(13) yes
F35 C46 1.320(9) yes
F36 C46 1.314(11) yes
F37 C41 1.20(2) yes
F38 C41 1.24(3) yes
F39 C41 1.611(17) yes
O1 N1 1.318(9) yes
O3 C9 1.257(10) yes
O4 C11 1.249(11) yes
O5 C14 1.257(8) yes
O6 C16 1.252(9) yes
O7 C19 1.234(10) yes
O8 C21 1.276(10) yes
O9 N2 1.316(9) yes
O11 C32 1.248(8) yes
O12 C34 1.270(9) yes
O13 C37 1.250(10) yes
O14 C39 1.274(11) yes
O15 C42 1.274(10) yes
O16 C44 1.262(10) yes
N1 C1 1.540(12) yes
N1 C2 1.498(11) yes
N2 C24 1.482(12) yes
N2 C25 1.517(13) yes
C1 C3 1.496(13) yes
C1 C4 1.523(10) yes
C1 C5 1.537(12) yes
C2 C6 1.528(12) yes
C2 C7 1.523(15) yes
C2 C8 1.529(10) yes
C9 C10 1.412(8) yes
C9 C12 1.534(13) yes
C10 C11 1.392(12) yes
C11 C13 1.538(9) yes
C14 C15 1.384(11) yes
C14 C17 1.551(13) yes
C15 C16 1.387(13) yes
C16 C18 1.554(12) yes
C19 C20 1.386(12) yes
C19 C22 1.558(14) yes
C20 C21 1.371(14) yes
C21 C23 1.548(14) yes
C24 C26 1.527(15) yes
C24 C27 1.539(13) yes
C24 C28 1.536(10) yes
C25 C29 1.521(11) yes
C25 C30 1.518(11) yes
C25 C31 1.509(15) yes
C32 C33 1.398(11) yes
C32 C35 1.527(15) yes
C33 C34 1.380(14) yes
C34 C36 1.544(11) yes
C37 C38 1.383(14) yes
C37 C40 1.539(14) yes
C38 C39 1.391(14) yes
C39 C41 1.476(13) yes
C42 C43 1.408(14) yes
C42 C45 1.519(14) yes
C43 C44 1.368(13) yes
C44 C46 1.522(16) yes
C3 H5 0.960 no
C3 H6 0.960 no
C3 H7 0.960 no
C4 H8 0.960 no
C4 H9 0.960 no
C4 H10 0.960 no
C5 H11 0.960 no
C5 H12 0.960 no
C5 H13 0.960 no
C6 H14 0.960 no
C6 H15 0.960 no
C6 H16 0.960 no
C7 H17 0.960 no
C7 H18 0.960 no
C7 H19 0.960 no
C8 H20 0.960 no
C8 H21 0.960 no
C8 H22 0.960 no
C10 H23 0.930 no
C15 H24 0.930 no
C20 H25 0.930 no
C26 H26 0.960 no
C26 H27 0.960 no
C26 H28 0.960 no
C27 H29 0.960 no
C27 H30 0.960 no
C27 H31 0.960 no
C28 H32 0.960 no
C28 H33 0.960 no
C28 H34 0.960 no
C29 H35 0.960 no
C29 H36 0.960 no
C29 H37 0.960 no
C30 H38 0.960 no
C30 H39 0.960 no
C30 H40 0.960 no
C31 H41 0.960 no
C31 H42 0.960 no
C31 H43 0.960 no
C33 H44 0.930 no
C38 H45 0.930 no
C43 H46 0.930 no
O2 H1 0.930 no
O2 H2 0.930 no
O10 H3 0.930 no
O10 H4 0.930 no

loop_
_geom_contact_atom_site_label_1
_geom_contact_atom_site_label_2
_geom_contact_distance
_geom_contact_publ_flag
_geom_contact_site_symmetry_2
F1 O3 2.655(8) no .
F1 C3 3.451(10) no .
F1 C5 3.335(11) no .
F2 O3 3.036(8) no .
F2 C10 3.127(9) no .
F3 O3 3.459(8) no .
F3 C10 2.772(10) no .
F4 O4 2.848(6) no .
F4 C10 3.333(8) no .
F5 O4 3.506(7) no .
F5 C10 2.719(7) no .
F6 O4 2.747(6) no .
F6 C10 3.488(8) no .
F7 O5 3.467(6) no .
F7 C15 2.752(10) no .
F8 O5 2.987(9) no .
F8 C15 3.205(11) no .
F9 O5 2.647(8) no .
F9 C8 3.459(12) no .
F9 C15 3.568(10) no .
F10 O6 3.460(8) no .
F10 C15 2.725(11) no .
F11 O6 2.810(9) no .
F11 C15 3.365(11) no .
F12 O6 2.755(8) no .
F12 C3 3.355(15) no .
F12 C15 3.410(13) no .
F13 O7 2.979(8) no .
F13 C5 3.502(9) no .
F13 C20 3.190(10) no .
F14 O7 3.445(9) no .
F14 C20 2.783(11) no .
F15 O7 2.632(9) no .
F15 C5 3.573(8) no .
F15 C20 3.592(11) no .
F16 O8 3.509(8) no .
F16 C20 2.744(10) no .
F17 O8 2.769(7) no .
F17 C20 3.403(12) no .
F18 O8 2.761(11) no .
F18 C20 3.393(12) no .
F19 O11 2.720(10) no .
F19 C33 3.414(12) no .
F20 O11 3.491(7) no .
F20 C33 2.732(12) no .
F21 O11 2.777(10) no .
F21 C33 3.394(13) no .
F22 O12 2.726(7) no .
F22 C33 3.478(11) no .
F22 C43 3.456(9) no .
F23 O12 2.837(7) no .
F23 C33 3.358(12) no .
F24 O12 3.496(6) no .
F24 C33 2.737(9) no .
F25 O14 2.625(13) no .
F25 C38 3.487(17) no .
F26 O14 3.442(11) no .
F26 C38 2.700(14) no .
F27 O14 3.033(16) no .
F27 C38 3.095(17) no .
F28 O13 3.189(7) no .
F28 C38 2.990(11) no .
F29 O13 3.361(8) no .
F29 C29 3.570(9) no .
F29 C38 2.854(13) no .
F30 O13 2.592(10) no .
F31 O15 2.888(9) no .
F31 C43 3.332(13) no .
F32 O15 3.492(7) no .
F32 C43 2.732(11) no .
F33 O15 2.726(7) no .
F33 C43 3.531(12) no .
F34 O16 2.721(9) no .
F34 C30 3.422(13) no .
F34 C43 3.506(12) no .
F35 O16 2.832(9) no .
F35 C43 3.321(11) no .
F36 O16 3.469(9) no .
F36 C43 2.733(12) no .
F37 O14 3.015(17) no .
F37 C38 3.21(3) no .
F38 O14 3.345(18) no .
F38 C38 2.89(2) no .
F39 O14 2.649(18) no .
F39 C26 3.467(16) no .
O1 C3 2.650(10) no .
O1 C5 3.042(12) no .
O1 C6 3.124(10) no .
O1 C8 2.652(11) no .
O1 C14 3.177(12) no .
O1 C15 3.377(11) no .
O1 C16 3.345(11) no .
O2 F19 3.160(7) no .
O2 F21 3.510(8) no .
O2 F25 2.951(13) no .
O2 F39 3.245(18) no .
O2 O11 3.114(7) no .
O2 O14 2.941(9) no .
O2 O10 3.500(8) no .
O3 C3 3.497(8) no .
O3 C11 2.892(7) no .
O4 C9 2.882(10) no .
O5 C16 2.903(10) no .
O6 C14 2.884(11) no .
O7 N1 3.407(7) no .
O7 C5 3.437(9) no .
O7 C9 3.314(10) no .
O7 C10 3.523(10) no .
O7 C11 3.350(9) no .
O7 C21 2.864(11) no .
O8 C19 2.867(11) no .
O9 C26 2.642(12) no .
O9 C27 3.381(12) no .
O9 C28 3.539(9) no .
O9 C29 2.640(14) no .
O9 C30 3.079(12) no .
O9 C37 3.296(8) no .
O9 C38 3.346(8) no .
O9 C39 3.140(9) no .
O10 F9 3.484(6) no .
O10 F17 3.491(10) no .
O10 F18 3.190(11) no .
O10 O5 2.954(7) no .
O10 O8 3.166(9) no .
O10 O2 3.500(8) no .
O11 C26 3.503(12) no .
O11 C34 2.892(9) no .
O12 N2 3.340(9) no .
O12 C30 3.517(13) no .
O12 C32 2.875(12) no .
O12 C42 3.216(11) no .
O12 C43 3.440(11) no .
O12 C44 3.303(11) no .
O13 C39 2.891(11) no .
O14 C37 2.897(11) no .
O15 C32 3.477(11) no .
O15 C34 3.327(9) no .
O15 C44 2.870(12) no .
O16 C42 2.897(11) no .
C1 C6 3.426(14) no .
C1 C7 3.215(14) no .
C2 C4 3.158(13) no .
C4 C6 3.481(15) no .
C4 C7 3.077(14) no .
C24 C30 3.438(15) no .
C24 C31 3.138(16) no .
C25 C27 3.362(15) no .
C25 C28 3.205(13) no .
C27 C31 3.205(16) no .
C28 C30 3.368(15) no .
C28 C31 3.382(15) no .
C34 C42 3.565(12) no .
F1 F5 3.293(8) no 2_657
F1 F32 3.429(9) no 1_545
F1 F36 3.469(9) no 1_545
F2 F14 3.469(8) no 2_657
F2 F32 3.457(9) no 1_545
F2 F36 3.058(7) no 1_545
F2 C7 3.358(13) no 1_655
F3 F5 2.974(7) no 2_657
F3 F6 3.173(8) no 2_657
F3 F14 3.583(8) no 2_657
F3 F15 2.987(6) no 2_657
F3 F32 2.970(7) no 1_545
F3 C10 3.284(9) no 2_657
F3 C11 3.335(11) no 2_657
F3 C13 3.292(11) no 2_657
F3 C22 3.590(10) no 2_657
F4 F13 2.903(8) no 1_655
F4 F14 3.459(8) no 1_655
F4 F19 2.763(10) no .
F4 F21 3.594(10) no .
F4 F24 2.945(6) no 2_767
F4 C20 3.501(9) no 1_655
F4 C22 3.571(11) no 1_655
F4 C35 3.588(13) no .
F5 F1 3.293(8) no 2_657
F5 F3 2.974(7) no 2_657
F5 F13 3.075(7) no 1_655
F5 F14 3.399(8) no 1_655
F5 F15 3.198(7) no 2_657
F5 F24 3.116(6) no 2_767
F5 C5 3.450(10) no 2_657
F6 F3 3.173(8) no 2_657
F6 F19 3.466(10) no .
F6 F20 3.520(8) no .
F6 F21 2.866(11) no .
F6 F24 3.048(7) no 2_767
F6 F31 3.292(7) no 2_667
F6 F32 2.796(9) no 2_667
F6 C35 3.524(13) no .
F6 C45 3.584(12) no 2_667
F7 F7 3.119(8) no 2_556
F7 F8 3.408(7) no 2_556
F7 F26 3.497(12) no 2_556
F7 F27 3.343(15) no 1_455
F7 F38 3.446(19) no 1_455
F7 C15 3.504(10) no 2_556
F8 F7 3.408(7) no 2_556
F8 F28 3.009(11) no .
F8 O13 3.276(7) no .
F8 C27 3.597(12) no 1_455
F8 C37 3.028(11) no .
F8 C38 3.182(11) no .
F8 C39 3.471(10) no .
F8 C40 3.544(13) no .
F9 F27 2.910(13) no 1_455
F9 F38 3.439(17) no 1_455
F9 F39 2.926(17) no 1_455
F9 C26 3.599(11) no 1_455
F9 C27 3.377(13) no 1_455
F9 O10 3.484(6) no .
F10 F27 3.47(2) no 2_656
F10 F28 3.052(10) no 2_556
F10 F38 3.25(2) no 2_656
F10 C27 3.298(10) no 2_656
F11 F25 3.220(13) no .
F11 F26 3.498(15) no .
F11 F37 2.92(2) no .
F11 F38 3.17(2) no 2_656
F11 C6 3.296(10) no 1_655
F12 F36 3.123(12) no 1_545
F13 F4 2.903(8) no 1_455
F13 F5 3.075(7) no 1_455
F13 F13 3.417(9) no 2_557
F13 F15 3.008(8) no 2_557
F13 C13 3.453(11) no 1_455
F14 F2 3.469(8) no 2_657
F14 F3 3.583(8) no 2_657
F14 F4 3.459(8) no 1_455
F14 F5 3.399(8) no 1_455
F14 F22 2.906(7) no 2_667
F14 F24 3.181(8) no 2_667
F15 F3 2.987(6) no 2_657
F15 F5 3.198(7) no 2_657
F15 F13 3.008(8) no 2_557
F15 C10 3.215(10) no 2_657
F16 F20 3.396(9) no 1_455
F16 F20 3.534(8) no 2_667
F16 F33 3.066(8) no 2_667
F17 F21 2.930(12) no .
F17 F31 3.172(10) no .
F17 F33 2.987(9) no .
F17 F33 3.416(11) no 2_667
F17 O15 3.232(11) no .
F17 C45 3.496(13) no .
F17 O10 3.491(10) no .
F18 F19 3.499(13) no 1_455
F18 F31 3.321(9) no .
F18 C26 3.543(12) no 1_455
F18 O10 3.190(11) no .
F19 F4 2.763(10) no .
F19 F6 3.466(10) no .
F19 F18 3.499(13) no 1_655
F19 O4 3.417(9) no .
F19 C13 3.549(13) no .
F19 O2 3.160(7) no .
F20 F6 3.520(8) no .
F20 F16 3.396(9) no 1_655
F20 F16 3.534(8) no 2_667
F20 F20 3.005(7) no 2_767
F21 F4 3.594(10) no .
F21 F6 2.866(11) no .
F21 F17 2.930(12) no .
F21 O4 3.236(9) no .
F21 O8 3.499(7) no .
F21 O2 3.510(8) no .
F22 F14 2.906(7) no 2_667
F22 C4 3.466(13) no 1_665
F22 C5 3.530(10) no 1_665
F24 F4 2.945(6) no 2_767
F24 F5 3.116(6) no 2_767
F24 F6 3.048(7) no 2_767
F24 F14 3.181(8) no 2_667
F24 C13 3.259(8) no 2_767
F25 F11 3.220(13) no .
F25 O6 3.076(15) no .
F25 C6 3.505(17) no 1_655
F25 C15 3.520(14) no .
F25 C16 3.133(15) no .
F25 O2 2.951(13) no .
F26 F7 3.497(12) no 2_556
F26 F11 3.498(15) no .
F26 F26 2.566(17) no 2_656
F26 F27 3.271(15) no 2_656
F26 F37 3.21(3) no 2_656
F26 F38 2.683(16) no 2_656
F26 C41 3.452(13) no 2_656
F27 F7 3.343(15) no 1_655
F27 F9 2.910(13) no 1_655
F27 F10 3.47(2) no 2_656
F27 F26 3.271(15) no 2_656
F28 F8 3.009(11) no .
F28 F10 3.052(10) no 2_556
F28 C15 3.462(9) no 2_556
F29 F34 3.148(10) no 2_666
F31 F6 3.292(7) no 2_667
F31 F17 3.172(10) no .
F31 F18 3.321(9) no .
F32 F1 3.429(9) no 1_565
F32 F2 3.457(9) no 1_565
F32 F3 2.970(7) no 1_565
F32 F6 2.796(9) no 2_667
F32 C12 3.532(12) no 1_565
F33 F16 3.066(8) no 2_667
F33 F17 2.987(9) no .
F33 F17 3.416(11) no 2_667
F34 F29 3.148(10) no 2_666
F34 C4 3.397(8) no 1_665
F35 C31 3.530(11) no 2_666
F36 F1 3.469(9) no 1_565
F36 F2 3.058(7) no 1_565
F36 F12 3.123(12) no 1_565
F36 C4 3.438(10) no 1_665
F37 F11 2.92(2) no .
F37 F26 3.21(3) no 2_656
F37 F38 3.34(2) no 2_656
F37 O6 3.31(3) no .
F37 C14 3.59(2) no .
F37 C15 3.234(19) no .
F37 C16 3.02(2) no .
F37 C18 3.40(2) no .
F38 F7 3.446(19) no 1_655
F38 F9 3.439(17) no 1_655
F38 F10 3.25(2) no 2_656
F38 F11 3.17(2) no 2_656
F38 F26 2.683(16) no 2_656
F38 F37 3.34(2) no 2_656
F39 F9 2.926(17) no 1_655
F39 C6 3.37(2) no 1_655
F39 C8 3.441(19) no 1_655
F39 O2 3.245(18) no .
O3 C7 3.552(12) no 1_655
O4 F19 3.417(9) no .
O4 F21 3.236(9) no .
O5 O14 3.533(8) no .
O5 O10 2.954(7) no .
O6 F25 3.076(15) no .
O6 F37 3.31(3) no .
O8 F21 3.499(7) no .
O8 O10 3.166(9) no .
O11 O2 3.114(7) no .
O13 F8 3.276(7) no .
O14 O5 3.533(8) no .
O14 O2 2.941(9) no .
O15 F17 3.232(11) no .
C4 F22 3.466(13) no 1_445
C4 F34 3.397(8) no 1_445
C4 F36 3.438(10) no 1_445
C5 F5 3.450(10) no 2_657
C5 F22 3.530(10) no 1_445
C6 F11 3.296(10) no 1_455
C6 F25 3.505(17) no 1_455
C6 F39 3.37(2) no 1_455
C7 F2 3.358(13) no 1_455
C7 O3 3.552(12) no 1_455
C7 C9 3.506(14) no 1_455
C8 F39 3.441(19) no 1_455
C9 C7 3.506(14) no 1_655
C10 F3 3.284(9) no 2_657
C10 F15 3.215(10) no 2_657
C11 F3 3.335(11) no 2_657
C12 F32 3.532(12) no 1_545
C13 F3 3.292(11) no 2_657
C13 F13 3.453(11) no 1_655
C13 F19 3.549(13) no .
C13 F24 3.259(8) no 2_767
C14 F37 3.59(2) no .
C15 F7 3.504(10) no 2_556
C15 F25 3.520(14) no .
C15 F28 3.462(9) no 2_556
C15 F37 3.234(19) no .
C16 F25 3.133(15) no .
C16 F37 3.02(2) no .
C18 F37 3.40(2) no .
C20 F4 3.501(9) no 1_455
C22 F3 3.590(10) no 2_657
C22 F4 3.571(11) no 1_455
C26 F9 3.599(11) no 1_655
C26 F18 3.543(12) no 1_655
C27 F8 3.597(12) no 1_655
C27 F9 3.377(13) no 1_655
C27 F10 3.298(10) no 2_656
C28 C43 3.545(10) no 1_655
C28 C44 3.543(12) no 1_655
C31 F35 3.530(11) no 2_666
C31 C31 3.591(16) no 2_766
C35 F4 3.588(13) no .
C35 F6 3.524(13) no .
C37 F8 3.028(11) no .
C38 F8 3.182(11) no .
C39 F8 3.471(10) no .
C40 F8 3.544(13) no .
C41 F26 3.452(13) no 2_656
C43 C28 3.545(10) no 1_455
C44 C28 3.543(12) no 1_455
C45 F6 3.584(12) no 2_667
C45 F17 3.496(13) no .
Gd1 H6 3.4912 no .
Gd1 H20 3.4675 no .
Gd2 H28 3.4674 no .
Gd2 H36 3.5131 no .
F1 H6 3.0393 no .
F1 H7 3.0794 no .
F1 H11 2.9158 no .
F1 H13 2.9454 no .
F2 H23 3.1964 no .
F3 H23 2.4518 no .
F4 H23 3.5086 no .
F5 H23 2.3613 no .
F7 H16 2.7814 no .
F7 H24 2.4101 no .
F8 H24 3.2766 no .
F9 H16 3.0263 no .
F9 H20 2.6954 no .
F9 H21 3.4394 no .
F10 H24 2.3892 no .
F11 H24 3.5505 no .
F12 H5 3.0821 no .
F12 H6 2.9726 no .
F12 H7 3.4786 no .
F12 H24 3.5413 no .
F13 H11 3.3779 no .
F13 H12 2.7741 no .
F13 H17 2.9055 no .
F13 H22 3.2828 no .
F13 H25 3.2682 no .
F14 H25 2.4549 no .
F15 H11 3.0521 no .
F15 H12 3.2529 no .
F16 H25 2.3990 no .
F17 H25 3.5717 no .
F18 H25 3.5725 no .
F20 H44 2.3787 no .
F21 H44 3.5350 no .
F22 H46 3.5083 no .
F23 H32 2.7388 no .
F23 H39 3.3111 no .
F23 H40 3.0490 no .
F23 H44 3.5042 no .
F24 H44 2.3918 no .
F26 H45 2.4336 no .
F27 H26 2.8746 no .
F27 H31 2.8422 no .
F27 H45 3.0687 no .
F28 H45 2.9344 no .
F29 H35 2.9075 no .
F29 H36 3.5051 no .
F29 H45 2.5928 no .
F30 H36 3.3545 no .
F31 H46 3.4590 no .
F32 H46 2.3952 no .
F34 H36 3.2028 no .
F34 H37 3.4210 no .
F34 H38 3.0893 no .
F34 H39 2.9032 no .
F35 H46 3.4832 no .
F36 H46 2.3854 no .
F37 H45 3.2702 no .
F38 H26 3.5378 no .
F38 H31 3.1911 no .
F38 H45 2.6658 no .
F39 H26 2.5750 no .
O1 H5 2.8488 no .
O1 H6 2.3106 no .
O1 H7 3.5602 no .
O1 H11 2.7570 no .
O1 H12 3.4225 no .
O1 H14 3.4813 no .
O1 H16 2.8931 no .
O1 H20 2.3884 no .
O1 H21 3.5847 no .
O1 H22 2.7628 no .
O3 H6 2.6063 no .
O3 H11 2.7975 no .
O3 H23 3.1984 no .
O4 H2 2.4507 no .
O4 H23 3.1754 no .
O5 H1 2.6396 no .
O5 H20 2.7647 no .
O5 H24 3.1862 no .
O6 H1 3.1755 no .
O6 H6 2.8957 no .
O6 H24 3.1727 no .
O7 H11 2.6571 no .
O7 H12 3.4946 no .
O7 H22 3.1303 no .
O7 H25 3.1639 no .
O8 H1 3.5985 no .
O8 H2 3.4845 no .
O8 H20 3.0999 no .
O8 H22 3.2087 no .
O8 H25 3.1903 no .
O9 H26 2.4954 no .
O9 H27 3.5950 no .
O9 H28 2.6082 no .
O9 H31 3.2632 no .
O9 H32 3.5231 no .
O9 H35 2.8014 no .
O9 H36 2.3342 no .
O9 H37 3.5613 no .
O9 H39 2.8110 no .
O9 H40 3.4754 no .
O11 H3 3.5586 no .
O11 H4 3.4509 no .
O11 H26 3.3469 no .
O11 H28 2.7985 no .
O11 H44 3.1863 no .
O12 H28 2.8926 no .
O12 H32 3.4556 no .
O12 H39 2.7433 no .
O12 H40 3.5959 no .
O12 H44 3.1845 no .
O13 H3 3.2392 no .
O13 H36 2.9143 no .
O13 H45 3.1765 no .
O14 H3 2.6574 no .
O14 H26 2.8276 no .
O14 H45 3.2061 no .
O15 H4 2.5105 no .
O15 H46 3.1972 no .
O16 H36 2.7379 no .
O16 H39 3.0278 no .
O16 H46 3.1696 no .
N1 H5 2.6467 no .
N1 H6 2.5919 no .
N1 H7 3.2932 no .
N1 H8 3.3769 no .
N1 H9 2.7509 no .
N1 H10 2.7511 no .
N1 H11 2.5986 no .
N1 H12 2.6465 no .
N1 H13 3.2999 no .
N1 H14 2.6125 no .
N1 H15 3.2716 no .
N1 H16 2.6107 no .
N1 H17 2.6880 no .
N1 H18 3.3188 no .
N1 H19 2.6895 no .
N1 H20 2.6362 no .
N1 H21 3.2872 no .
N1 H22 2.6357 no .
N2 H26 2.6586 no .
N2 H27 3.2922 no .
N2 H28 2.6580 no .
N2 H29 2.6719 no .
N2 H30 3.3005 no .
N2 H31 2.6709 no .
N2 H32 2.6908 no .
N2 H33 3.3119 no .
N2 H34 2.6894 no .
N2 H35 2.6722 no .
N2 H36 2.6233 no .
N2 H37 3.3039 no .
N2 H38 3.2722 no .
N2 H39 2.5711 no .
N2 H40 2.6280 no .
N2 H41 2.7245 no .
N2 H42 2.7316 no .
N2 H43 3.3514 no .
C1 H14 3.1625 no .
C1 H17 3.3261 no .
C1 H19 2.9534 no .
C2 H9 3.0067 no .
C2 H10 3.1134 no .
C2 H12 3.4898 no .
C3 H8 2.6495 no .
C3 H9 3.2956 no .
C3 H10 2.6504 no .
C3 H11 2.7032 no .
C3 H12 3.3295 no .
C3 H13 2.7026 no .
C4 H5 2.6438 no .
C4 H6 3.3001 no .
C4 H7 2.6448 no .
C4 H11 3.3164 no .
C4 H12 2.6547 no .
C4 H13 2.6671 no .
C4 H14 2.8880 no .
C4 H17 3.3857 no .
C4 H19 2.3943 no .
C5 H5 3.3361 no .
C5 H6 2.6921 no .
C5 H7 2.6980 no .
C5 H8 2.6751 no .
C5 H9 2.6413 no .
C5 H10 3.3183 no .
C5 H17 3.4402 no .
C5 H19 3.5804 no .
C6 H9 3.5331 no .
C6 H10 2.9958 no .
C6 H17 3.3388 no .
C6 H18 2.7026 no .
C6 H19 2.6906 no .
C6 H20 2.6790 no .
C6 H21 2.7188 no .
C6 H22 3.3408 no .
C7 H9 2.4798 no .
C7 H10 3.2088 no .
C7 H12 3.2522 no .
C7 H14 2.7125 no .
C7 H15 2.6839 no .
C7 H16 3.3375 no .
C7 H20 3.3046 no .
C7 H21 2.6353 no .
C7 H22 2.6522 no .
C8 H14 3.3414 no .
C8 H15 2.7117 no .
C8 H16 2.6851 no .
C8 H17 2.6367 no .
C8 H18 2.6485 no .
C8 H19 3.3054 no .
C9 H6 3.5927 no .
C9 H11 3.2108 no .
C11 H2 3.4702 no .
C12 H11 3.5203 no .
C12 H23 2.6326 no .
C13 H23 2.6259 no .
C14 H1 3.4362 no .
C14 H16 3.0862 no .
C14 H20 3.1386 no .
C15 H16 3.3359 no .
C16 H5 3.3873 no .
C16 H6 3.1334 no .
C17 H16 3.0831 no .
C17 H20 3.3876 no .
C17 H24 2.6142 no .
C18 H6 3.5783 no .
C18 H24 2.6580 no .
C19 H11 3.4805 no .
C19 H22 3.0007 no .
C20 H22 3.0563 no .
C21 H20 3.5480 no .
C21 H22 3.1272 no .
C22 H11 3.4801 no .
C22 H12 3.4560 no .
C22 H25 2.6349 no .
C23 H25 2.6290 no .
C24 H40 3.2289 no .
C24 H41 2.9049 no .
C24 H42 3.2152 no .
C25 H29 3.1003 no .
C25 H32 3.3794 no .
C25 H34 2.9294 no .
C26 H29 3.3042 no .
C26 H30 2.6341 no .
C26 H31 2.6326 no .
C26 H32 2.6507 no .
C26 H33 2.6351 no .
C26 H34 3.3079 no .
C27 H26 2.6330 no .
C27 H27 2.6319 no .
C27 H28 3.3049 no .
C27 H32 3.3486 no .
C27 H33 2.6774 no .
C27 H34 2.7219 no .
C27 H41 2.9917 no .
C27 H42 2.8663 no .
C28 H26 3.3096 no .
C28 H27 2.6277 no .
C28 H28 2.6538 no .
C28 H29 2.7301 no .
C28 H30 2.6727 no .
C28 H31 3.3471 no .
C28 H40 2.7512 no .
C28 H41 2.7671 no .
C29 H38 2.6632 no .
C29 H39 2.6835 no .
C29 H40 3.3197 no .
C29 H41 3.2821 no .
C29 H42 2.6108 no .
C29 H43 2.6174 no .
C30 H32 3.1615 no .
C30 H34 3.0571 no .
C30 H35 3.3186 no .
C30 H36 2.6711 no .
C30 H37 2.6785 no .
C30 H41 2.6658 no .
C30 H42 3.3102 no .
C30 H43 2.6670 no .
C31 H29 2.5438 no .
C31 H34 2.7691 no .
C31 H35 2.6181 no .
C31 H36 3.2796 no .
C31 H37 2.6167 no .
C31 H38 2.6666 no .
C31 H39 3.3097 no .
C31 H40 2.6678 no .
C32 H28 2.9523 no .
C33 H28 3.1477 no .
C34 H28 3.0778 no .
C34 H32 3.5190 no .
C35 H44 2.6120 no .
C36 H44 2.6545 no .
C37 H35 3.2574 no .
C37 H36 3.1027 no .
C38 H35 3.5206 no .
C39 H3 3.4838 no .
C39 H26 3.1379 no .
C40 H35 3.4423 no .
C40 H36 3.4897 no .
C40 H45 2.5951 no .
C41 H26 3.3567 no .
C41 H45 2.5462 no .
C42 H4 3.5705 no .
C44 H39 3.4282 no .
C45 H46 2.6601 no .
C46 H46 2.6076 no .
H5 H8 2.9220 no .
H5 H9 3.5185 no .
H5 H10 2.4670 no .
H5 H11 3.5738 no .
H5 H13 3.5758 no .
H5 H14 3.2255 no .
H5 H16 3.4789 no .
H6 H8 3.5270 no .
H6 H10 3.5277 no .
H6 H11 2.5312 no .
H6 H12 3.5605 no .
H6 H13 2.9751 no .
H7 H8 2.4671 no .
H7 H9 3.5192 no .
H7 H10 2.9238 no .
H7 H11 2.9841 no .
H7 H12 3.5650 no .
H7 H13 2.5369 no .
H8 H11 3.5510 no .
H8 H12 2.9466 no .
H8 H13 2.5016 no .
H8 H19 3.2166 no .
H9 H11 3.5195 no .
H9 H12 2.4521 no .
H9 H13 2.9152 no .
H9 H14 3.0416 no .
H9 H17 2.7152 no .
H9 H18 3.2552 no .
H9 H19 1.6970 no .
H10 H12 3.5263 no .
H10 H13 3.5516 no .
H10 H14 2.2272 no .
H10 H16 3.4912 no .
H10 H19 2.5136 no .
H12 H17 2.7753 no .
H12 H19 3.1398 no .
H14 H17 3.5784 no .
H14 H18 3.0039 no .
H14 H19 2.5375 no .
H14 H20 3.5501 no .
H14 H21 3.5925 no .
H15 H17 3.5623 no .
H15 H18 2.5197 no .
H15 H19 2.9450 no .
H15 H20 2.9650 no .
H15 H21 2.5644 no .
H15 H22 3.5897 no .
H16 H18 3.5657 no .
H16 H19 3.5700 no .
H16 H20 2.4931 no .
H16 H21 2.9847 no .
H16 H22 3.5510 no .
H16 H24 3.3258 no .
H17 H20 3.5207 no .
H17 H21 2.8927 no .
H17 H22 2.4592 no .
H18 H20 3.5221 no .
H18 H21 2.4537 no .
H18 H22 2.9346 no .
H19 H21 3.5192 no .
H19 H22 3.5269 no .
H22 H25 3.5626 no .
H26 H29 3.5142 no .
H26 H30 2.9015 no .
H26 H31 2.4390 no .
H26 H32 3.5362 no .
H26 H33 3.5114 no .
H27 H29 3.5142 no .
H27 H30 2.4395 no .
H27 H31 2.8973 no .
H27 H32 2.9012 no .
H27 H33 2.4296 no .
H27 H34 3.5075 no .
H28 H30 3.5157 no .
H28 H31 3.5153 no .
H28 H32 2.4742 no .
H28 H33 2.9186 no .
H28 H34 3.5340 no .
H29 H33 2.9825 no .
H29 H34 2.5826 no .
H29 H41 2.3113 no .
H29 H42 2.1252 no .
H29 H43 3.4280 no .
H30 H32 3.5428 no .
H30 H33 2.4734 no .
H30 H34 2.9654 no .
H30 H41 3.5999 no .
H31 H33 3.5426 no .
H31 H42 3.0985 no .
H32 H39 3.3468 no .
H32 H40 2.4731 no .
H32 H41 3.3134 no .
H33 H41 3.4263 no .
H34 H40 2.3872 no .
H34 H41 2.0020 no .
H34 H42 3.2503 no .
H34 H43 3.4727 no .
H35 H38 3.5407 no .
H35 H39 3.5526 no .
H35 H41 3.4981 no .
H35 H42 2.4213 no .
H35 H43 2.8917 no .
H36 H38 2.9305 no .
H36 H39 2.5072 no .
H36 H40 3.5507 no .
H36 H42 3.4914 no .
H36 H43 3.4965 no .
H37 H38 2.4934 no .
H37 H39 2.9708 no .
H37 H40 3.5468 no .
H37 H41 3.4995 no .
H37 H42 2.8815 no .
H37 H43 2.4268 no .
H38 H41 2.9439 no .
H38 H42 3.5403 no .
H38 H43 2.4933 no .
H39 H41 3.5391 no .
H39 H43 3.5400 no .
H40 H41 2.4931 no .
H40 H42 3.5411 no .
H40 H43 2.9460 no .
F1 H46 2.9479 no 1_545
F2 H9 2.7221 no 1_655
F2 H17 3.2078 no 1_655
F2 H19 2.7540 no 1_655
F2 H46 2.7395 no 1_545
F3 H23 3.0218 no 2_657
F4 H17 3.4622 no 1_655
F4 H22 3.2809 no 1_655
F4 H25 3.1041 no 1_655
F5 H11 3.2790 no 2_657
F5 H12 3.5622 no 2_657
F5 H13 2.9725 no 2_657
F7 H24 2.8211 no 2_556
F8 H3 2.9294 no .
F8 H24 3.0792 no 2_556
F8 H30 2.9344 no 1_455
F8 H31 3.4547 no 1_455
F9 H3 2.8475 no .
F9 H26 3.2836 no 1_455
F9 H27 3.1176 no 1_455
F9 H30 2.8649 no 1_455
F9 H31 3.0382 no 1_455
F10 H29 3.1842 no 2_656
F10 H31 2.6450 no 2_656
F11 H14 2.9575 no 1_655
F11 H15 2.7519 no 1_655
F11 H45 2.9900 no 2_656
F14 H12 3.0263 no 2_557
F14 H13 3.4013 no 2_557
F15 H23 2.3947 no 2_657
F16 H44 3.0695 no 2_667
F17 H4 2.8204 no .
F18 H3 3.5907 no .
F18 H4 2.2983 no .
F18 H27 2.7779 no 1_455
F18 H28 3.4684 no 1_455
F19 H2 2.2550 no .
F19 H21 3.3977 no 1_655
F20 H44 2.9067 no 2_767
F21 H2 2.9150 no .
F22 H8 2.7405 no 1_665
F22 H9 3.4310 no 1_665
F22 H12 3.5181 no 1_665
F22 H13 2.8069 no 1_665
F23 H7 3.5075 no 1_665
F23 H8 3.3780 no 1_665
F23 H13 2.8881 no 1_665
F24 H13 3.5488 no 1_665
F24 H25 3.0227 no 2_667
F25 H1 2.2915 no .
F25 H2 3.4720 no .
F25 H15 2.5632 no 1_655
F25 H21 3.4478 no 1_655
F27 H15 3.3787 no 1_655
F28 H5 2.8457 no 2_556
F28 H14 3.4145 no 2_556
F28 H16 3.4697 no 2_556
F28 H24 2.8349 no 2_556
F29 H5 3.2770 no 2_556
F29 H10 2.7320 no 2_556
F29 H14 2.9290 no 2_556
F29 H38 3.1887 no 2_666
F30 H29 3.0345 no 1_455
F30 H37 3.2820 no 2_666
F30 H38 2.8960 no 2_666
F30 H43 2.9172 no 2_666
F31 H32 3.5115 no 1_455
F31 H33 3.5807 no 1_455
F33 H25 3.2826 no 2_667
F34 H8 3.1085 no 1_665
F34 H10 2.9643 no 1_665
F34 H35 3.1836 no 2_666
F34 H37 3.2558 no 2_666
F35 H34 2.7663 no 1_455
F35 H35 3.5593 no 2_666
F35 H37 3.5229 no 2_666
F35 H41 2.7966 no 1_455
F35 H42 3.1002 no 2_666
F35 H43 3.0691 no 2_666
F36 H8 3.4288 no 1_665
F36 H9 3.0567 no 1_665
F36 H10 3.2676 no 1_665
F36 H19 3.5268 no 1_665
F37 H1 3.0271 no .
F37 H15 2.9177 no 1_655
F39 H1 2.6504 no .
F39 H2 3.3970 no .
F39 H15 2.6272 no 1_655
F39 H16 3.3903 no 1_655
F39 H20 3.4459 no 1_655
F39 H21 2.7288 no 1_655
O3 H18 3.0014 no 1_655
O3 H19 3.4899 no 1_655
O4 H18 3.2599 no 1_655
O5 H3 2.0775 no .
O5 H4 3.3805 no .
O6 H15 3.5673 no 1_655
O6 H18 2.9315 no 1_655
O8 H3 3.0434 no .
O8 H4 2.8913 no .
O11 H1 3.0326 no .
O11 H2 2.8026 no .
O13 H29 3.5112 no 1_455
O13 H30 2.9326 no 1_455
O14 H1 2.0698 no .
O14 H2 3.3530 no .
O15 H33 2.8666 no 1_455
O16 H33 3.1755 no 1_455
O16 H34 3.4097 no 1_455
C9 H17 3.2705 no 1_655
C9 H18 3.2344 no 1_655
C9 H19 3.4361 no 1_655
C10 H17 3.1393 no 1_655
C10 H18 3.5157 no 1_655
C10 H23 3.4877 no 2_657
C11 H17 3.2824 no 1_655
C11 H18 3.4373 no 1_655
C12 H46 3.3298 no 1_545
C14 H3 2.8833 no .
C17 H3 3.0200 no .
C17 H24 3.5393 no 2_556
C17 H30 3.4828 no 1_455
C21 H4 3.4320 no .
C23 H4 2.9639 no .
C29 H37 3.2477 no 2_666
C30 H7 3.4173 no 1_665
C30 H8 3.3037 no 1_665
C31 H41 3.4496 no 2_766
C31 H43 3.1187 no 2_766
C32 H2 3.3601 no .
C35 H2 2.9799 no .
C36 H13 3.2880 no 1_665
C39 H1 2.8999 no .
C40 H5 3.5353 no 2_556
C41 H1 3.0371 no .
C41 H15 3.4682 no 1_655
C42 H33 2.9571 no 1_455
C43 H32 3.5547 no 1_455
C43 H33 3.1127 no 1_455
C43 H34 3.4024 no 1_455
C44 H33 3.1396 no 1_455
C44 H34 3.1360 no 1_455
C46 H34 3.4188 no 1_455
O2 H3 3.1465 no .
O2 H18 3.3129 no 1_655
O2 H21 3.2760 no 1_655
O10 H1 3.1567 no .
O10 H27 3.2674 no 1_455
O10 H30 3.2060 no 1_455
O10 H33 3.3032 no 1_455
H1 F25 2.2915 no .
H1 F37 3.0271 no .
H1 F39 2.6504 no .
H1 O11 3.0326 no .
H1 O14 2.0698 no .
H1 C39 2.8999 no .
H1 C41 3.0371 no .
H1 O10 3.1567 no .
H1 H3 2.7348 no .
H1 H21 3.4503 no 1_655
H2 F19 2.2550 no .
H2 F21 2.9150 no .
H2 F25 3.4720 no .
H2 F39 3.3970 no .
H2 O11 2.8026 no .
H2 O14 3.3530 no .
H2 C32 3.3601 no .
H2 C35 2.9799 no .
H2 H18 3.2923 no 1_655
H2 H21 2.8461 no 1_655
H3 F8 2.9294 no .
H3 F9 2.8475 no .
H3 F18 3.5907 no .
H3 O5 2.0775 no .
H3 O8 3.0434 no .
H3 C14 2.8833 no .
H3 C17 3.0200 no .
H3 O2 3.1465 no .
H3 H1 2.7348 no .
H3 H27 3.4751 no 1_455
H3 H30 3.2355 no 1_455
H4 F17 2.8204 no .
H4 F18 2.2983 no .
H4 O5 3.3805 no .
H4 O8 2.8913 no .
H4 C21 3.4320 no .
H4 C23 2.9639 no .
H4 H27 2.7220 no 1_455
H4 H30 3.3260 no 1_455
H4 H33 2.9669 no 1_455
H5 F28 2.8457 no 2_556
H5 F29 3.2770 no 2_556
H5 C40 3.5353 no 2_556
H5 H38 3.4381 no 1_445
H7 F23 3.5075 no 1_445
H7 C30 3.4173 no 1_445
H7 H38 3.1426 no 1_445
H7 H40 2.9371 no 1_445
H8 F22 2.7405 no 1_445
H8 F23 3.3780 no 1_445
H8 F34 3.1085 no 1_445
H8 F36 3.4288 no 1_445
H8 C30 3.3037 no 1_445
H8 H38 3.1029 no 1_445
H8 H39 2.9156 no 1_445
H8 H40 3.3554 no 1_445
H9 F2 2.7221 no 1_455
H9 F22 3.4310 no 1_445
H9 F36 3.0567 no 1_445
H10 F29 2.7320 no 2_556
H10 F34 2.9643 no 1_445
H10 F36 3.2676 no 1_445
H10 H38 3.4026 no 1_445
H11 F5 3.2790 no 2_657
H12 F5 3.5622 no 2_657
H12 F14 3.0263 no 2_557
H12 F22 3.5181 no 1_445
H13 F5 2.9725 no 2_657
H13 F14 3.4013 no 2_557
H13 F22 2.8069 no 1_445
H13 F23 2.8881 no 1_445
H13 F24 3.5488 no 1_445
H13 C36 3.2880 no 1_445
H14 F11 2.9575 no 1_455
H14 F28 3.4145 no 2_556
H14 F29 2.9290 no 2_556
H14 H45 3.2716 no 2_556
H15 F11 2.7519 no 1_455
H15 F25 2.5632 no 1_455
H15 F27 3.3787 no 1_455
H15 F37 2.9177 no 1_455
H15 F39 2.6272 no 1_455
H15 O6 3.5673 no 1_455
H15 C41 3.4682 no 1_455
H16 F28 3.4697 no 2_556
H16 F39 3.3903 no 1_455
H17 F2 3.2078 no 1_455
H17 F4 3.4622 no 1_455
H17 C9 3.2705 no 1_455
H17 C10 3.1393 no 1_455
H17 C11 3.2824 no 1_455
H17 H23 3.4897 no 1_455
H18 O3 3.0014 no 1_455
H18 O4 3.2599 no 1_455
H18 O6 2.9315 no 1_455
H18 C9 3.2344 no 1_455
H18 C10 3.5157 no 1_455
H18 C11 3.4373 no 1_455
H18 O2 3.3129 no 1_455
H18 H2 3.2923 no 1_455
H19 F2 2.7540 no 1_455
H19 F36 3.5268 no 1_445
H19 O3 3.4899 no 1_455
H19 C9 3.4361 no 1_455
H20 F39 3.4459 no 1_455
H21 F19 3.3977 no 1_455
H21 F25 3.4478 no 1_455
H21 F39 2.7288 no 1_455
H21 O2 3.2760 no 1_455
H21 H1 3.4503 no 1_455
H21 H2 2.8461 no 1_455
H22 F4 3.2809 no 1_455
H23 F3 3.0218 no 2_657
H23 F15 2.3947 no 2_657
H23 C10 3.4877 no 2_657
H23 H17 3.4897 no 1_655
H23 H23 3.1154 no 2_657
H24 F7 2.8211 no 2_556
H24 F8 3.0792 no 2_556
H24 F28 2.8349 no 2_556
H24 C17 3.5393 no 2_556
H25 F4 3.1041 no 1_455
H25 F24 3.0227 no 2_667
H25 F33 3.2826 no 2_667
H26 F9 3.2836 no 1_655
H27 F9 3.1176 no 1_655
H27 F18 2.7779 no 1_655
H27 O10 3.2674 no 1_655
H27 H3 3.4751 no 1_655
H27 H4 2.7220 no 1_655
H28 F18 3.4684 no 1_655
H29 F10 3.1842 no 2_656
H29 F30 3.0345 no 1_655
H29 O13 3.5112 no 1_655
H30 F8 2.9344 no 1_655
H30 F9 2.8649 no 1_655
H30 O13 2.9326 no 1_655
H30 C17 3.4828 no 1_655
H30 O10 3.2060 no 1_655
H30 H3 3.2355 no 1_655
H30 H4 3.3260 no 1_655
H31 F8 3.4547 no 1_655
H31 F9 3.0382 no 1_655
H31 F10 2.6450 no 2_656
H32 F31 3.5115 no 1_655
H32 C43 3.5547 no 1_655
H33 F31 3.5807 no 1_655
H33 O15 2.8666 no 1_655
H33 O16 3.1755 no 1_655
H33 C42 2.9571 no 1_655
H33 C43 3.1127 no 1_655
H33 C44 3.1396 no 1_655
H33 O10 3.3032 no 1_655
H33 H4 2.9669 no 1_655
H34 F35 2.7663 no 1_655
H34 O16 3.4097 no 1_655
H34 C43 3.4024 no 1_655
H34 C44 3.1360 no 1_655
H34 C46 3.4188 no 1_655
H35 F34 3.1836 no 2_666
H35 F35 3.5593 no 2_666
H35 H37 3.5779 no 2_666
H36 H37 3.1755 no 2_666
H37 F30 3.2820 no 2_666
H37 F34 3.2558 no 2_666
H37 F35 3.5229 no 2_666
H37 C29 3.2477 no 2_666
H37 H35 3.5779 no 2_666
H37 H36 3.1755 no 2_666
H37 H37 2.5661 no 2_666
H38 F29 3.1887 no 2_666
H38 F30 2.8960 no 2_666
H38 H5 3.4381 no 1_665
H38 H7 3.1426 no 1_665
H38 H8 3.1029 no 1_665
H38 H10 3.4026 no 1_665
H39 H8 2.9156 no 1_665
H40 H7 2.9371 no 1_665
H40 H8 3.3554 no 1_665
H41 F35 2.7966 no 1_655
H41 C31 3.4496 no 2_766
H41 H41 3.5705 no 2_766
H41 H42 3.4160 no 2_766
H41 H43 2.8492 no 2_766
H42 F35 3.1002 no 2_666
H42 H41 3.4160 no 2_766
H42 H43 3.0815 no 2_766
H43 F30 2.9172 no 2_666
H43 F35 3.0691 no 2_666
H43 C31 3.1187 no 2_766
H43 H41 2.8492 no 2_766
H43 H42 3.0815 no 2_766
H43 H43 2.8985 no 2_766
H44 F16 3.0695 no 2_667
H44 F20 2.9067 no 2_767
H45 F11 2.9900 no 2_656
H45 H14 3.2716 no 2_556
H46 F1 2.9479 no 1_565
H46 F2 2.7395 no 1_565
H46 C12 3.3298 no 1_565

loop_
_geom_hbond_atom_site_label_D
_geom_hbond_atom_site_label_H
_geom_hbond_atom_site_label_A
_geom_hbond_distance_DA
_geom_hbond_distance_DH
_geom_hbond_distance_HA
_geom_hbond_angle_DHA
_geom_hbond_publ_flag
O2 H1 F25 2.951(13) 0.930 2.292 127.5 no
O2 H1 O14 2.941(9) 0.930 2.070 155.4 no
O10 H3 O5 2.954(7) 0.930 2.077 156.5 no

loop_
_geom_torsion_atom_site_label_1
_geom_torsion_atom_site_label_2
_geom_torsion_atom_site_label_3
_geom_torsion_atom_site_label_4
_geom_torsion
_geom_torsion_publ_flag
O1 Gd1 O3 C9 -136.5(5) no
O3 Gd1 O1 N1 75.8(11) no
O1 Gd1 O4 C11 30.2(7) no
O4 Gd1 O1 N1 30.0(13) no
O1 Gd1 O5 C14 -50.0(4) no
O5 Gd1 O1 N1 -139.8(12) no
O1 Gd1 O6 C16 46.2(5) no
O6 Gd1 O1 N1 147.5(12) no
O1 Gd1 O7 C19 -107.9(5) no
O7 Gd1 O1 N1 -0.2(11) no
O1 Gd1 O8 C21 73.7(5) no
O8 Gd1 O1 N1 -67.4(12) no
O2 Gd1 O1 N1 -157.5(10) no
O3 Gd1 O4 C11 -18.3(5) no
O4 Gd1 O3 C9 18.6(5) no
O3 Gd1 O5 C14 12.7(6) no
O5 Gd1 O3 C9 163.6(4) no
O3 Gd1 O6 C16 133.2(5) no
O6 Gd1 O3 C9 141.6(5) no
O3 Gd1 O7 C19 163.8(5) no
O7 Gd1 O3 C9 -61.7(5) no
O3 Gd1 O8 C21 -20.8(6) no
O8 Gd1 O3 C9 -36.5(6) no
O2 Gd1 O3 C9 73.5(5) no
O4 Gd1 O5 C14 138.5(4) no
O5 Gd1 O4 C11 -164.6(4) no
O4 Gd1 O6 C16 -166.5(5) no
O6 Gd1 O4 C11 -77.9(6) no
O4 Gd1 O7 C19 88.9(4) no
O7 Gd1 O4 C11 60.0(5) no
O4 Gd1 O8 C21 -72.4(4) no
O8 Gd1 O4 C11 132.2(6) no
O2 Gd1 O4 C11 -145.3(6) no
O5 Gd1 O6 C16 -31.9(5) no
O6 Gd1 O5 C14 34.7(4) no
O5 Gd1 O7 C19 -53.1(5) no
O7 Gd1 O5 C14 -104.1(5) no
O5 Gd1 O8 C21 145.9(5) no
O8 Gd1 O5 C14 -155.0(5) no
O2 Gd1 O5 C14 119.5(5) no
O6 Gd1 O7 C19 -161.4(4) no
O7 Gd1 O6 C16 97.7(6) no
O6 Gd1 O8 C21 162.3(3) no
O8 Gd1 O6 C16 -48.7(6) no
O2 Gd1 O6 C16 -105.8(5) no
O7 Gd1 O8 C21 4.8(4) no
O8 Gd1 O7 C19 -0.6(4) no
O2 Gd1 O7 C19 53.5(6) no
O2 Gd1 O8 C21 -141.2(4) no
O9 Gd2 O11 C32 84.4(5) no
O11 Gd2 O9 N2 -64.8(11) no
O9 Gd2 O12 C34 -127.3(6) no
O12 Gd2 O9 N2 2.3(10) no
O9 Gd2 O13 C37 43.6(5) no
O13 Gd2 O9 N2 148.6(11) no
O9 Gd2 O14 C39 -50.3(4) no
O14 Gd2 O9 N2 -138.2(11) no
O9 Gd2 O15 C42 33.4(6) no
O15 Gd2 O9 N2 24.3(13) no
O9 Gd2 O16 C44 -132.1(5) no
O16 Gd2 O9 N2 77.9(11) no
O10 Gd2 O9 N2 -153.7(9) no
O11 Gd2 O12 C34 -18.8(5) no
O12 Gd2 O11 C32 16.2(5) no
O11 Gd2 O13 C37 -53.2(7) no
O13 Gd2 O11 C32 175.0(4) no
O11 Gd2 O14 C39 -156.2(4) no
O14 Gd2 O11 C32 155.7(6) no
O11 Gd2 O15 C42 129.4(4) no
O15 Gd2 O11 C32 -60.1(5) no
O11 Gd2 O16 C44 -26.1(7) no
O16 Gd2 O11 C32 -17.0(7) no
O10 Gd2 O11 C32 -130.8(5) no
O12 Gd2 O13 C37 96.0(6) no
O13 Gd2 O12 C34 178.2(4) no
O12 Gd2 O14 C39 -102.8(4) no
O14 Gd2 O12 C34 -74.3(6) no
O12 Gd2 O15 C42 55.4(4) no
O15 Gd2 O12 C34 65.6(5) no
O12 Gd2 O16 C44 -58.6(5) no
O16 Gd2 O12 C34 140.7(6) no
O10 Gd2 O12 C34 32.9(7) no
O13 Gd2 O14 C39 34.7(4) no
O14 Gd2 O13 C37 -33.4(5) no
O13 Gd2 O15 C42 -80.6(5) no
O15 Gd2 O13 C37 -168.3(5) no
O13 Gd2 O16 C44 147.0(5) no
O16 Gd2 O13 C37 134.6(6) no
O10 Gd2 O13 C37 -107.3(5) no
O14 Gd2 O15 C42 -172.2(3) no
O15 Gd2 O14 C39 144.6(4) no
O14 Gd2 O16 C44 165.0(4) no
O16 Gd2 O14 C39 16.8(6) no
O10 Gd2 O14 C39 120.5(4) no
O15 Gd2 O16 C44 18.9(5) no
O16 Gd2 O15 C42 -24.3(4) no
O10 Gd2 O15 C42 -147.8(5) no
O10 Gd2 O16 C44 76.6(5) no
F37 F25 F39 F27 11(3) no
F37 F25 F39 C41 35.2(19) no
F39 F25 F37 F26 -34(5) no
F39 F25 F37 C41 -37.9(18) no
F37 F25 C41 F26 -1.6(15) no
F37 F25 C41 F27 -116.2(16) no
F37 F25 C41 F38 -80.3(16) no
F37 F25 C41 F39 -146.8(17) no
F37 F25 C41 C39 115.2(16) no
C41 F25 F37 F26 3(4) no
F39 F25 C41 F26 145.2(9) no
F39 F25 C41 F27 30.6(9) no
F39 F25 C41 F37 146.8(12) no
F39 F25 C41 F38 66.4(10) no
F39 F25 C41 C39 -98.1(9) no
C41 F25 F39 F27 -24.4(8) no
F37 F26 F38 C41 -40.8(11) no
F38 F26 F37 F25 33(4) no
F38 F26 F37 C41 36.3(9) no
F37 F26 C41 F25 1.3(12) no
F37 F26 C41 F27 115.5(14) no
F37 F26 C41 F37 0(14530788) no
F37 F26 C41 F38 126.0(13) no
F37 F26 C41 F39 49.8(17) no
F37 F26 C41 C39 -116.4(14) no
C41 F26 F37 F25 -3(3) no
C41 F26 F37 C41 0(15000550) no
F38 F26 C41 F25 -124.7(11) no
F38 F26 C41 F27 -10.4(10) no
F38 F26 C41 F37 -126.0(11) no
F38 F26 C41 F39 -76.2(15) no
F38 F26 C41 C39 117.6(12) no
F39 F27 C41 F25 -30.5(9) no
F39 F27 C41 F26 -136.0(10) no
F39 F27 C41 F37 -74.9(12) no
F39 F27 C41 F38 -153.9(15) no
F39 F27 C41 C39 97.4(10) no
C41 F27 F39 F25 25.6(8) no
F25 F37 C41 F26 178.1(18) no
F25 F37 C41 F27 84.2(16) no
F25 F37 C41 F38 121.0(14) no
F25 F37 C41 F39 28.1(14) no
F25 F37 C41 C39 -87.4(16) no
F26 F37 C41 F25 -178.1(17) no
F26 F37 C41 F27 -93.8(12) no
F26 F37 C41 F38 -57.0(11) no
F26 F37 C41 F39 -150.0(10) no
F26 F37 C41 C39 94.6(12) no
F26 F38 C41 F25 88.9(9) no
F26 F38 C41 F27 162.8(15) no
F26 F38 C41 F37 45.1(8) no
F26 F38 C41 F39 140.6(8) no
F26 F38 C41 C39 -107.6(10) no
F25 F39 C41 F26 -60.4(15) no
F25 F39 C41 F27 -146.1(10) no
F25 F39 C41 F37 -21.3(8) no
F25 F39 C41 F38 -131.5(9) no
F25 F39 C41 C39 106.1(10) no
F27 F39 C41 F25 146.1(11) no
F27 F39 C41 F26 85.8(15) no
F27 F39 C41 F37 124.8(10) no
F27 F39 C41 F38 14.6(8) no
F27 F39 C41 C39 -107.7(10) no
Gd1 O1 N1 C1 -89.3(14) no
Gd1 O1 N1 C2 99.4(14) no
Gd1 O3 C9 C10 -12.4(12) no
Gd1 O3 C9 C12 173.0(4) no
Gd1 O4 C11 C10 11.2(13) no
Gd1 O4 C11 C13 -172.2(4) no
Gd1 O5 C14 C15 -27.6(12) no
Gd1 O5 C14 C17 155.6(4) no
Gd1 O6 C16 C15 19.5(13) no
Gd1 O6 C16 C18 -162.1(4) no
Gd1 O7 C19 C20 -3.5(11) no
Gd1 O7 C19 C22 173.2(3) no
Gd1 O8 C21 C20 -5.3(11) no
Gd1 O8 C21 C23 177.5(3) no
Gd2 O9 N2 C24 83.1(14) no
Gd2 O9 N2 C25 -95.5(13) no
Gd2 O11 C32 C33 -10.3(14) no
Gd2 O11 C32 C35 167.4(4) no
Gd2 O12 C34 C33 15.9(13) no
Gd2 O12 C34 C36 -164.7(4) no
Gd2 O13 C37 C38 22.8(13) no
Gd2 O13 C37 C40 -158.8(4) no
Gd2 O14 C39 C38 -27.4(12) no
Gd2 O14 C39 C41 158.8(4) no
Gd2 O15 C42 C43 21.1(10) no
Gd2 O15 C42 C45 -159.3(4) no
Gd2 O16 C44 C43 -10.2(11) no
Gd2 O16 C44 C46 172.2(4) no
O1 N1 C1 C3 -37.7(7) no
O1 N1 C1 C4 -159.1(6) no
O1 N1 C1 C5 82.0(7) no
O1 N1 C2 C6 88.4(6) no
O1 N1 C2 C7 -150.0(5) no
O1 N1 C2 C8 -31.1(9) no
C1 N1 C2 C6 -80.9(10) no
C1 N1 C2 C7 40.8(10) no
C1 N1 C2 C8 159.6(7) no
C2 N1 C1 C3 131.7(8) no
C2 N1 C1 C4 10.4(11) no
C2 N1 C1 C5 -108.6(8) no
O9 N2 C24 C26 -9.0(8) no
O9 N2 C24 C27 108.9(7) no
O9 N2 C24 C28 -128.4(6) no
O9 N2 C25 C29 -31.7(8) no
O9 N2 C25 C30 87.0(6) no
O9 N2 C25 C31 -151.4(5) no
C24 N2 C25 C29 149.9(6) no
C24 N2 C25 C30 -91.4(8) no
C24 N2 C25 C31 30.2(9) no
C25 N2 C24 C26 169.3(6) no
C25 N2 C24 C27 -72.8(8) no
C25 N2 C24 C28 49.9(10) no
O3 C9 C10 C11 -5.8(13) no
O3 C9 C12 F1 -30.3(11) no
O3 C9 C12 F2 89.6(8) no
O3 C9 C12 F3 -151.6(7) no
C10 C9 C12 F1 154.5(7) no
C10 C9 C12 F2 -85.5(9) no
C10 C9 C12 F3 33.2(10) no
C12 C9 C10 C11 168.7(7) no
C9 C10 C11 O4 6.8(13) no
C9 C10 C11 C13 -169.8(7) no
O4 C11 C13 F4 -67.2(9) no
O4 C11 C13 F5 173.1(7) no
O4 C11 C13 F6 51.5(10) no
C10 C11 C13 F4 109.8(9) no
C10 C11 C13 F5 -9.9(11) no
C10 C11 C13 F6 -131.5(8) no
O5 C14 C15 C16 -4.0(14) no
O5 C14 C17 F7 -156.5(7) no
O5 C14 C17 F8 83.7(9) no
O5 C14 C17 F9 -35.8(10) no
C15 C14 C17 F7 26.2(11) no
C15 C14 C17 F8 -93.5(8) no
C15 C14 C17 F9 147.0(7) no
C17 C14 C15 C16 172.7(7) no
C14 C15 C16 O6 9.3(15) no
C14 C15 C16 C18 -169.0(7) no
O6 C16 C18 F10 175.9(7) no
O6 C16 C18 F11 -64.2(11) no
O6 C16 C18 F12 58.2(9) no
C15 C16 C18 F10 -5.6(12) no
C15 C16 C18 F11 114.3(9) no
C15 C16 C18 F12 -123.3(9) no
O7 C19 C20 C21 4.8(11) no
O7 C19 C22 F13 -85.7(8) no
O7 C19 C22 F14 155.8(6) no
O7 C19 C22 F15 32.7(8) no
C20 C19 C22 F13 91.4(7) no
C20 C19 C22 F14 -27.1(10) no
C20 C19 C22 F15 -150.2(6) no
C22 C19 C20 C21 -171.8(6) no
C19 C20 C21 O8 -0.3(11) no
C19 C20 C21 C23 176.7(6) no
O8 C21 C23 F16 -179.7(7) no
O8 C21 C23 F17 -59.9(9) no
O8 C21 C23 F18 56.9(11) no
C20 C21 C23 F16 2.8(11) no
C20 C21 C23 F17 122.6(8) no
C20 C21 C23 F18 -120.6(9) no
O11 C32 C33 C34 -3.8(15) no
O11 C32 C35 F19 57.4(10) no
O11 C32 C35 F20 175.9(8) no
O11 C32 C35 F21 -58.8(10) no
C33 C32 C35 F19 -124.6(8) no
C33 C32 C35 F20 -6.2(13) no
C33 C32 C35 F21 119.2(8) no
C35 C32 C33 C34 178.6(8) no
C32 C33 C34 O12 0.9(15) no
C32 C33 C34 C36 -178.5(7) no
O12 C34 C36 F22 51.5(11) no
O12 C34 C36 F23 -67.9(10) no
O12 C34 C36 F24 171.5(7) no
C33 C34 C36 F22 -129.0(9) no
C33 C34 C36 F23 111.6(9) no
C33 C34 C36 F24 -9.0(12) no
O13 C37 C38 C39 6.3(14) no
O13 C37 C40 F28 -109.2(9) no
O13 C37 C40 F29 132.5(8) no
O13 C37 C40 F30 13.6(12) no
C38 C37 C40 F28 69.4(11) no
C38 C37 C40 F29 -48.9(11) no
C38 C37 C40 F30 -167.8(8) no
C40 C37 C38 C39 -172.0(7) no
C37 C38 C39 O14 -2.8(14) no
C37 C38 C39 C41 171.0(7) no
O14 C39 C41 F25 32.6(10) no
O14 C39 C41 F26 140.1(7) no
O14 C39 C41 F27 -93.8(10) no
O14 C39 C41 F37 78.3(10) no
O14 C39 C41 F38 -132.8(8) no
O14 C39 C41 F39 -30.5(10) no
C38 C39 C41 F25 -142.1(8) no
C38 C39 C41 F26 -34.6(11) no
C38 C39 C41 F27 91.5(9) no
C38 C39 C41 F37 -96.3(11) no
C38 C39 C41 F38 52.6(10) no
C38 C39 C41 F39 154.9(7) no
O15 C42 C43 C44 0.9(12) no
O15 C42 C45 F31 -72.8(10) no
O15 C42 C45 F32 166.8(7) no
O15 C42 C45 F33 46.8(10) no
C43 C42 C45 F31 106.8(9) no
C43 C42 C45 F32 -13.5(12) no
C43 C42 C45 F33 -133.6(8) no
C45 C42 C43 C44 -178.6(7) no
C42 C43 C44 O16 -6.4(12) no
C42 C43 C44 C46 171.1(6) no
O16 C44 C46 F34 -49.2(8) no
O16 C44 C46 F35 67.8(10) no
O16 C44 C46 F36 -167.1(7) no
C43 C44 C46 F34 132.9(7) no
C43 C44 C46 F35 -110.1(8) no
C43 C44 C46 F36 15.0(11) no
